data_4312042
loop_
_publ_author_name
'Laurence K. Thompson'
'Timothy L. Kelly'
'Louise N. Dawe'
'Hilde Grove'
'Martin T. Lemaire'
'Judith A. K. Howard'
'Elinor C. Spencer'
'Craig J. Matthews'
'Stuart T. Onions'
'Simon J. Coles'
'Peter N. Horton'
'Michael B. Hursthouse'
'Mark E. Light'

_publ_section_title
;
 Mixed Valence Mn(II)/Mn(III) [3 x 3] Grid Complexes: Structural,
 Electrochemical, Spectroscopic, and Magnetic Properties
;
_journal_name_full 'Inorganic Chemistry'
_journal_page_first 7605
_journal_page_last 7616
_journal_paper_doi 10.1021/ic040083a
_journal_volume 43
_journal_year 2004
_chemical_formula_moiety 'C114 H84 Cl6 Mn9 N54 O12, 7(Cl O4)'
_chemical_formula_sum 'C114 H84 Cl13 Mn9 N54 O40'
_chemical_formula_weight 3805.66
_chemical_name_systematic
;
   ?
;
_space_group_IT_number 2
_symmetry_cell_setting triclinic
_symmetry_space_group_name_Hall '-P 1'
_symmetry_space_group_name_H-M 'P -1'
_atom_sites_solution_hydrogens geom
_atom_sites_solution_primary direct
_atom_sites_solution_secondary difmap
_audit_creation_method SHELXL-97
_cell_angle_alpha 74.7190(10)
_cell_angle_beta 77.6970(10)
_cell_angle_gamma 64.7770(10)
_cell_formula_units_Z 2
_cell_length_a 19.1150(10)
_cell_length_b 19.7221(10)
_cell_length_c 26.8334(14)
_cell_measurement_reflns_used 2068
_cell_measurement_temperature 120(2)
_cell_measurement_theta_max 16.9085
_cell_measurement_theta_min 2.4925
_cell_volume 8768.8(8)
_computing_cell_refinement 'Bruker SMART 1998'
_computing_data_collection 'Bruker SMART 1998'
_computing_data_reduction 'Bruker SAINT 1998'
_computing_molecular_graphics 'Bruker SHELXTL'
_computing_publication_material 'Bruker SHELXTL'
_computing_structure_refinement 'Bruker SHELXTL'
_computing_structure_solution 'Bruker SHELXTL'
_diffrn_ambient_temperature 120(2)
_diffrn_detector_area_resol_mean 8
_diffrn_measured_fraction_theta_full 0.992
_diffrn_measured_fraction_theta_max 0.992
_diffrn_measurement_device_type 'Bruker Proteum M'
_diffrn_measurement_method /w
_diffrn_radiation_monochromator graphite
_diffrn_radiation_source 'Bede microsource'
_diffrn_radiation_type MoK\a
_diffrn_radiation_wavelength 0.71073
_diffrn_reflns_av_R_equivalents 0.0798
_diffrn_reflns_av_sigmaI/netI 0.2142
_diffrn_reflns_limit_h_max 21
_diffrn_reflns_limit_h_min -21
_diffrn_reflns_limit_k_max 20
_diffrn_reflns_limit_k_min -21
_diffrn_reflns_limit_l_max 28
_diffrn_reflns_limit_l_min -29
_diffrn_reflns_number 44501
_diffrn_reflns_theta_full 23.29
_diffrn_reflns_theta_max 23.29
_diffrn_reflns_theta_min 1.19
_diffrn_standards_decay_% 0
_diffrn_standards_interval_count 0
_diffrn_standards_interval_time 0
_diffrn_standards_number 0
_exptl_absorpt_coefficient_mu 0.906
_exptl_absorpt_correction_T_max 1
_exptl_absorpt_correction_T_min 0.663000
_exptl_absorpt_correction_type multi-scan
_exptl_absorpt_process_details
;
SADABS (Sheldrick, G. M. (1998)).
Program for Absorption Correction.
University of G\"ottingen, Germany.
;
_exptl_crystal_colour Orange
_exptl_crystal_density_diffrn 1.441
_exptl_crystal_density_meas ?
_exptl_crystal_density_method .
_exptl_crystal_description Block
_exptl_crystal_F_000 3824
_exptl_crystal_size_max 0.18
_exptl_crystal_size_mid 0.12
_exptl_crystal_size_min 0.09
_refine_diff_density_max 0.781
_refine_diff_density_min -1.141
_refine_diff_density_rms 0.121
_refine_ls_extinction_coef 'Not refined'
_refine_ls_extinction_method none
_refine_ls_goodness_of_fit_ref 0.845
_refine_ls_hydrogen_treatment mixed
_refine_ls_matrix_type full
_refine_ls_number_parameters 1743
_refine_ls_number_reflns 25082
_refine_ls_number_restraints 62
_refine_ls_restrained_S_all 0.853
_refine_ls_R_factor_all 0.1800
_refine_ls_R_factor_gt 0.0915
_refine_ls_shift/su_max 0.302
_refine_ls_shift/su_mean 0.004
_refine_ls_structure_factor_coef Fsqd
_refine_ls_weighting_details 'calc w=1/[\s^2^(Fo^2^)+(0.1280P)^2^+0.0000P] where P=(Fo^2^+2Fc^2^)/3'
_refine_ls_weighting_scheme calc
_refine_ls_wR_factor_gt 0.2277
_refine_ls_wR_factor_ref 0.2631
_reflns_number_gt 9233
_reflns_number_total 25082
_reflns_threshold_expression >2sigma(I)
_cod_data_source_file ic040083a_4.cif
_cod_data_source_block 03ecs032(10)
_cod_depositor_comments
;
The following automatic conversions were performed:
'_symmetry_cell_setting' value 'Triclinic' changed to 'triclinic'
according to '/home/saulius/struct/CIF-dictionaries/cif_core.dic'
dictionary named 'cif_core.dic' version 2.4.1 from
2010-06-29.

'_exptl_absorpt_correction_type' value 'Multi-scan' changed
to 'multi-scan' according to
'/home/saulius/struct/CIF-dictionaries/cif_core.dic' dictionary named
'cif_core.dic' version 2.4.1 from 2010-06-29.

Automatic conversion script
Id: cif_fix_enum 1527 2010-12-29 10:47:43Z saulius 
;
_cod_database_code 4312042

loop_
_symmetry_equiv_pos_as_xyz
'x, y, z'
'-x, -y, -z'

loop_
_atom_site_label
_atom_site_type_symbol
_atom_site_fract_x
_atom_site_fract_y
_atom_site_fract_z
_atom_site_U_iso_or_equiv
_atom_site_adp_type
_atom_site_occupancy
_atom_site_symmetry_multiplicity
_atom_site_calc_flag
_atom_site_refinement_flags
_atom_site_disorder_assembly
_atom_site_disorder_group
Mn1 Mn 1.12215(9) 0.40369(9) 0.28152(7) 0.0490(5) Uani 1 1 d . . .
Mn2 Mn 1.05523(8) 0.58390(9) 0.16469(6) 0.0451(4) Uani 1 1 d . . .
Mn3 Mn 0.98530(9) 0.78727(10) 0.07238(7) 0.0566(5) Uani 1 1 d . . .
Mn4 Mn 0.80481(9) 0.87207(9) 0.17649(7) 0.0551(5) Uani 1 1 d . . .
Mn5 Mn 0.60378(11) 0.94287(11) 0.26333(10) 0.0889(8) Uani 1 1 d . . .
Mn6 Mn 0.62781(9) 0.72524(10) 0.30642(8) 0.0623(6) Uani 1 1 d . . .
Mn7 Mn 0.84919(8) 0.65819(9) 0.24728(6) 0.0432(4) Uani 1 1 d . . .
Mn8 Mn 0.90417(8) 0.45692(9) 0.34282(6) 0.0429(4) Uani 1 1 d . . .
Mn9 Mn 0.67501(9) 0.51076(10) 0.37200(7) 0.0546(5) Uani 1 1 d . . .
N1 N 1.0908(3) 0.7522(4) 0.0160(3) 0.062(3) Uani 1 1 d G . .
C1 C 1.0985(5) 0.7276(4) -0.0296(3) 0.079(4) Uani 1 1 d G . .
H1 H 1.0540 0.7298 -0.0415 0.095 Uiso 1 1 calc R . .
C2 C 1.1712(6) 0.6997(4) -0.0579(3) 0.088(5) Uani 1 1 d G . .
H2 H 1.1765 0.6829 -0.0891 0.105 Uiso 1 1 calc R . .
C3 C 1.2364(4) 0.6964(4) -0.0406(3) 0.078(4) Uani 1 1 d G . .
H3 H 1.2861 0.6773 -0.0599 0.094 Uiso 1 1 calc R . .
C4 C 1.2287(3) 0.7210(4) 0.0050(4) 0.068(4) Uani 1 1 d G . .
H4 H 1.2732 0.7188 0.0169 0.082 Uiso 1 1 calc R . .
C5 C 1.1559(4) 0.7489(4) 0.0333(3) 0.054(3) Uani 1 1 d G . .
C6 C 1.1403(6) 0.7760(6) 0.0815(4) 0.044(3) Uani 1 1 d . . .
C7 C 0.9795(6) 0.8363(6) 0.1642(4) 0.043(3) Uani 1 1 d . . .
C8 C 0.9487(6) 0.8677(6) 0.2142(5) 0.055(3) Uani 1 1 d . . .
C9 C 0.9910(7) 0.8827(6) 0.2425(5) 0.063(4) Uani 1 1 d . . .
H9 H 1.0443 0.8742 0.2320 0.076 Uiso 1 1 calc R . .
C10 C 0.9512(7) 0.9108(7) 0.2870(5) 0.061(3) Uani 1 1 d . . .
C11 C 0.8764(7) 0.9228(6) 0.3036(5) 0.052(3) Uani 1 1 d . . .
H11 H 0.8520 0.9402 0.3352 0.063 Uiso 1 1 calc R . .
C12 C 0.8367(6) 0.9091(6) 0.2738(5) 0.049(3) Uani 1 1 d . . .
C13 C 0.7542(8) 0.9161(6) 0.2828(6) 0.069(4) Uani 1 1 d . . .
C14 C 0.5884(11) 0.9507(10) 0.3693(8) 0.109(6) Uani 1 1 d . . .
N9 N 0.4982(3) 0.9568(3) 0.3180(4) 0.104(5) Uani 1 1 d G . .
C15 C 0.5134(4) 0.9591(3) 0.3658(4) 0.103(6) Uani 1 1 d G . .
C16 C 0.4551(4) 0.9689(4) 0.4075(4) 0.155(10) Uani 1 1 d G . .
H16 H 0.4655 0.9705 0.4402 0.186 Uiso 1 1 calc R . .
C17 C 0.3815(4) 0.9764(3) 0.4015(4) 0.219(17) Uani 1 1 d G . .
H17 H 0.3417 0.9832 0.4300 0.263 Uiso 1 1 calc R . .
C18 C 0.3663(3) 0.9741(3) 0.3537(4) 0.186(14) Uani 1 1 d G . .
H18 H 0.3161 0.9793 0.3495 0.224 Uiso 1 1 calc R . .
C19 C 0.4247(3) 0.9643(4) 0.3120(4) 0.136(7) Uani 1 1 d G . .
H19 H 0.4142 0.9627 0.2793 0.163 Uiso 1 1 calc R . .
N10 N 1.1764(2) 0.5560(2) 0.12019(19) 0.055(3) Uani 1 1 d G . .
C20 C 1.2060(2) 0.5255(3) 0.0760(2) 0.059(3) Uani 1 1 d G . .
H20 H 1.1723 0.5135 0.0617 0.070 Uiso 1 1 calc R . .
C21 C 1.2784(3) 0.5112(3) 0.0511(2) 0.064(4) Uani 1 1 d G . .
H21 H 1.2962 0.4842 0.0233 0.077 Uiso 1 1 calc R . .
C22 C 1.3287(2) 0.5373(3) 0.0672(2) 0.069(4) Uani 1 1 d G . .
H22 H 1.3789 0.5314 0.0492 0.082 Uiso 1 1 calc R . .
C23 C 1.2975(2) 0.5738(3) 0.1132(3) 0.065(4) Uani 1 1 d G . .
H23 H 1.3285 0.5914 0.1256 0.078 Uiso 1 1 calc R . .
C24 C 1.2259(2) 0.5826(3) 0.1378(2) 0.052(3) Uani 1 1 d G . .
C25 C 1.1852(6) 0.6197(6) 0.1830(4) 0.049(3) Uani 1 1 d . . .
C26 C 1.0094(5) 0.6596(5) 0.2530(4) 0.040(3) Uani 1 1 d . . .
C27 C 0.9609(5) 0.6923(5) 0.2984(4) 0.038(3) Uani 1 1 d . . .
C28 C 0.9852(6) 0.7172(5) 0.3323(4) 0.042(3) Uani 1 1 d . . .
H28 H 1.0369 0.7146 0.3280 0.050 Uiso 1 1 calc R . .
C29 C 0.9330(7) 0.7454(5) 0.3721(4) 0.046(3) Uani 1 1 d . . .
C30 C 0.8573(6) 0.7515(5) 0.3790(4) 0.041(3) Uani 1 1 d . . .
H30 H 0.8211 0.7722 0.4068 0.049 Uiso 1 1 calc R . .
C31 C 0.8363(6) 0.7259(5) 0.3435(4) 0.040(3) Uani 1 1 d . . .
C32 C 0.7579(6) 0.7277(6) 0.3447(5) 0.047(3) Uani 1 1 d . . .
C33 C 0.5803(8) 0.7671(7) 0.4131(7) 0.077(4) Uani 1 1 d . . .
N18 N 0.5037(2) 0.7516(3) 0.3589(3) 0.086(4) Uani 1 1 d G . .
C34 C 0.5066(2) 0.7657(3) 0.4064(3) 0.091(5) Uani 1 1 d G . .
C35 C 0.4395(3) 0.7873(4) 0.4412(4) 0.120(7) Uani 1 1 d G . .
H35 H 0.4415 0.7970 0.4736 0.144 Uiso 1 1 calc R . .
C36 C 0.3694(2) 0.7948(3) 0.4285(4) 0.193(15) Uani 1 1 d G . .
H36 H 0.3235 0.8095 0.4522 0.232 Uiso 1 1 calc R . .
C37 C 0.3665(2) 0.7806(3) 0.3810(4) 0.161(12) Uani 1 1 d G . .
H37 H 0.3186 0.7857 0.3724 0.193 Uiso 1 1 calc R . .
C38 C 0.4336(2) 0.7591(4) 0.3463(4) 0.120(7) Uani 1 1 d G . .
H38 H 0.4316 0.7494 0.3139 0.143 Uiso 1 1 calc R . .
N19 N 1.2350(2) 0.3952(2) 0.23833(19) 0.051(2) Uani 1 1 d G . .
C39 C 1.2678(2) 0.3608(3) 0.1969(2) 0.067(4) Uani 1 1 d G . .
H39 H 1.2409 0.3381 0.1852 0.081 Uiso 1 1 calc R . .
C40 C 1.3386(2) 0.3580(3) 0.1715(2) 0.063(4) Uani 1 1 d G . .
H40 H 1.3645 0.3269 0.1462 0.076 Uiso 1 1 calc R . .
C41 C 1.3734(2) 0.4020(3) 0.1833(2) 0.069(4) Uani 1 1 d G . .
H41 H 1.4178 0.4084 0.1622 0.082 Uiso 1 1 calc R . .
C42 C 1.3372(2) 0.4383(3) 0.2306(2) 0.056(3) Uani 1 1 d G . .
H42 H 1.3611 0.4625 0.2437 0.068 Uiso 1 1 calc R . .
C43 C 1.2678(2) 0.4337(3) 0.25307(19) 0.047(3) Uani 1 1 d G . .
C44 C 1.2186(6) 0.4757(7) 0.2966(4) 0.051(3) Uani 1 1 d . . .
C45 C 1.0380(5) 0.4920(6) 0.3580(4) 0.039(3) Uani 1 1 d . . .
C46 C 0.9754(5) 0.5253(6) 0.3985(4) 0.044(3) Uani 1 1 d . . .
C47 C 0.9810(6) 0.5622(6) 0.4350(4) 0.041(3) Uani 1 1 d . . .
H47 H 1.0279 0.5667 0.4367 0.049 Uiso 1 1 calc R . .
C48 C 0.9173(6) 0.5900(5) 0.4668(4) 0.037(2) Uani 1 1 d . . .
C49 C 0.8471(6) 0.5851(6) 0.4663(4) 0.047(3) Uani 1 1 d . . .
H49 H 0.8023 0.6059 0.4896 0.056 Uiso 1 1 calc R . .
C50 C 0.8473(6) 0.5486(6) 0.4302(4) 0.044(3) Uani 1 1 d . . .
C51 C 0.7761(6) 0.5402(6) 0.4199(5) 0.051(3) Uani 1 1 d . . .
C52 C 0.5846(6) 0.5814(6) 0.4619(5) 0.055(3) Uani 1 1 d . . .
N27 N 0.5514(2) 0.5379(3) 0.3998(2) 0.058(3) Uani 1 1 d G . .
C53 C 0.5240(3) 0.5740(3) 0.44218(18) 0.054(3) Uani 1 1 d G . .
C54 C 0.4463(3) 0.5951(3) 0.4628(2) 0.061(3) Uani 1 1 d G . .
H54 H 0.4275 0.6197 0.4918 0.073 Uiso 1 1 calc R . .
C55 C 0.3959(2) 0.5801(3) 0.4409(2) 0.080(4) Uani 1 1 d G . .
H55 H 0.3428 0.5945 0.4550 0.096 Uiso 1 1 calc R . .
C56 C 0.4233(3) 0.5440(4) 0.3985(2) 0.077(4) Uani 1 1 d G . .
H56 H 0.3889 0.5337 0.3836 0.092 Uiso 1 1 calc R . .
C57 C 0.5011(4) 0.5229(3) 0.3779(2) 0.071(4) Uani 1 1 d G . .
H57 H 0.5198 0.4982 0.3489 0.085 Uiso 1 1 calc R . .
N28 N 0.9273(4) 0.9018(3) 0.0291(3) 0.075(3) Uani 1 1 d G . .
C58 C 0.9323(4) 0.9636(4) 0.0370(3) 0.105(6) Uani 1 1 d G . .
H58 H 0.9675 0.9595 0.0589 0.126 Uiso 1 1 calc R . .
C59 C 0.8841(5) 1.0335(4) 0.0119(3) 0.141(9) Uani 1 1 d G . .
H59 H 0.8886 1.0778 0.0160 0.169 Uiso 1 1 calc R . .
C60 C 0.8310(4) 1.0433(3) -0.0179(3) 0.136(9) Uani 1 1 d G . .
H60 H 0.7982 1.0930 -0.0338 0.164 Uiso 1 1 calc R . .
C61 C 0.8253(5) 0.9743(4) -0.0253(2) 0.130(7) Uani 1 1 d G . .
H61 H 0.7888 0.9755 -0.0450 0.156 Uiso 1 1 calc R . .
C62 C 0.8813(4) 0.9050(3) 0.0008(2) 0.083(5) Uani 1 1 d G . .
C63 C 0.8713(8) 0.8330(7) -0.0008(6) 0.070(4) Uani 1 1 d . . .
C64 C 0.9598(6) 0.6556(7) 0.0720(4) 0.046(3) Uani 1 1 d . . .
C65 C 0.9635(5) 0.5775(6) 0.0844(4) 0.041(3) Uani 1 1 d . . .
C66 C 0.9383(5) 0.5460(6) 0.0575(4) 0.043(3) Uani 1 1 d . . .
H66 H 0.9128 0.5745 0.0273 0.051 Uiso 1 1 calc R . .
C67 C 0.9514(5) 0.4688(6) 0.0759(4) 0.043(3) Uani 1 1 d . . .
C68 C 0.9867(5) 0.4263(6) 0.1189(4) 0.045(3) Uani 1 1 d . . .
H68 H 0.9928 0.3745 0.1311 0.054 Uiso 1 1 calc R . .
C69 C 1.0139(5) 0.4617(5) 0.1445(4) 0.039(3) Uani 1 1 d . . .
C70 C 1.0512(6) 0.4248(6) 0.1915(4) 0.046(3) Uani 1 1 d . . .
C71 C 1.1162(7) 0.2601(9) 0.2805(5) 0.068(4) Uani 1 1 d . . .
N36 N 1.1618(3) 0.2990(3) 0.3388(2) 0.061(3) Uani 1 1 d G . .
C72 C 1.1504(3) 0.2398(2) 0.3275(3) 0.062(4) Uani 1 1 d G . .
C73 C 1.1697(3) 0.1696(3) 0.3616(3) 0.094(5) Uani 1 1 d G . .
H73 H 1.1619 0.1292 0.3539 0.113 Uiso 1 1 calc R . .
C74 C 1.2004(3) 0.1585(3) 0.4070(3) 0.111(6) Uani 1 1 d G . .
H74 H 1.2136 0.1105 0.4303 0.133 Uiso 1 1 calc R . .
C75 C 1.2119(4) 0.2176(3) 0.4183(3) 0.122(7) Uani 1 1 d G . .
H75 H 1.2329 0.2101 0.4493 0.147 Uiso 1 1 calc R . .
C76 C 1.1926(3) 0.2879(3) 0.3842(3) 0.082(4) Uani 1 1 d G . .
H76 H 1.2004 0.3283 0.3919 0.099 Uiso 1 1 calc R . .
N37 N 0.7599(3) 0.9983(2) 0.1293(2) 0.074(3) Uani 1 1 d G . .
C77 C 0.7682(4) 1.0533(2) 0.1420(3) 0.076(4) Uani 1 1 d G . .
H77 H 0.7969 1.0406 0.1703 0.091 Uiso 1 1 calc R . .
C78 C 0.7384(4) 1.1286(2) 0.1172(3) 0.099(5) Uani 1 1 d G . .
H78 H 0.7515 1.1664 0.1240 0.119 Uiso 1 1 calc R . .
C79 C 0.6830(3) 1.1465(3) 0.0783(3) 0.088(5) Uani 1 1 d G . .
H79 H 0.6577 1.1976 0.0608 0.105 Uiso 1 1 calc R . .
C80 C 0.6689(4) 1.0832(3) 0.0680(3) 0.094(5) Uani 1 1 d G . .
H80 H 0.6328 1.0902 0.0458 0.113 Uiso 1 1 calc R . .
C81 C 0.7172(3) 1.0088(3) 0.0962(2) 0.067(4) Uani 1 1 d G . .
C82 C 0.7043(7) 0.9455(8) 0.0866(6) 0.071(4) Uani 1 1 d . . .
C83 C 0.7731(6) 0.7572(6) 0.1481(4) 0.045(3) Uani 1 1 d . . .
C84 C 0.7772(6) 0.6803(6) 0.1478(4) 0.048(3) Uani 1 1 d . . .
C85 C 0.7528(6) 0.6618(7) 0.1102(4) 0.047(3) Uani 1 1 d . . .
H85 H 0.7321 0.6988 0.0806 0.057 Uiso 1 1 calc R . .
C86 C 0.7597(5) 0.5876(7) 0.1175(4) 0.047(3) Uani 1 1 d . . .
C87 C 0.7905(5) 0.5326(6) 0.1591(4) 0.041(3) Uani 1 1 d . . .
H87 H 0.7939 0.4818 0.1640 0.049 Uiso 1 1 calc R . .
C88 C 0.8162(6) 0.5552(6) 0.1932(4) 0.043(3) Uani 1 1 d . . .
C89 C 0.8543(6) 0.5012(7) 0.2403(5) 0.051(3) Uani 1 1 d . . .
C90 C 0.9141(6) 0.3202(6) 0.3066(4) 0.041(3) Uani 1 1 d . . .
N45 N 0.9405(2) 0.3298(2) 0.3859(2) 0.047(2) Uani 1 1 d G . .
C91 C 0.9435(3) 0.2811(2) 0.3556(2) 0.048(3) Uani 1 1 d G . .
C92 C 0.9669(3) 0.2032(2) 0.3756(3) 0.073(4) Uani 1 1 d G . .
H92 H 0.9689 0.1699 0.3549 0.088 Uiso 1 1 calc R . .
C93 C 0.9873(3) 0.1739(2) 0.4260(2) 0.088(4) Uani 1 1 d G . .
H93 H 1.0033 0.1207 0.4397 0.106 Uiso 1 1 calc R . .
C94 C 0.9843(3) 0.2226(3) 0.4563(2) 0.083(4) Uani 1 1 d G . .
H94 H 0.9982 0.2026 0.4907 0.100 Uiso 1 1 calc R . .
C95 C 0.9608(3) 0.3006(2) 0.4363(2) 0.056(3) Uani 1 1 d G . .
H95 H 0.9588 0.3338 0.4570 0.067 Uiso 1 1 calc R . .
N46 N 0.5787(3) 1.0662(2) 0.2344(3) 0.091(4) Uani 1 1 d G . .
C96 C 0.6054(4) 1.1072(2) 0.2557(4) 0.127(7) Uani 1 1 d G . .
H96 H 0.6372 1.0836 0.2832 0.152 Uiso 1 1 calc R . .
C97 C 0.5801(4) 1.1921(2) 0.2318(4) 0.125(7) Uani 1 1 d G . .
H97 H 0.5886 1.2260 0.2468 0.150 Uiso 1 1 calc R . .
C98 C 0.5465(4) 1.2153(2) 0.1902(4) 0.139(9) Uani 1 1 d G . .
H98 H 0.5342 1.2676 0.1744 0.166 Uiso 1 1 calc R . .
C99 C 0.5265(4) 1.1756(3) 0.1660(4) 0.099(6) Uani 1 1 d G . .
H99 H 0.5015 1.2000 0.1352 0.119 Uiso 1 1 calc R . .
C100 C 0.5435(4) 1.0939(3) 0.1876(3) 0.094(5) Uani 1 1 d G . .
C101 C 0.5358(8) 1.0360(10) 0.1671(7) 0.087(5) Uani 1 1 d . . .
C102 C 0.5813(7) 0.8465(9) 0.2109(7) 0.081(5) Uani 1 1 d . . .
C103 C 0.5786(6) 0.7799(8) 0.1957(6) 0.072(4) Uani 1 1 d . . .
C104 C 0.5581(7) 0.7774(9) 0.1501(6) 0.073(4) Uani 1 1 d . . .
H104 H 0.5443 0.8214 0.1231 0.088 Uiso 1 1 calc R . .
C105 C 0.5581(6) 0.7116(9) 0.1448(5) 0.068(4) Uani 1 1 d . . .
C106 C 0.5847(5) 0.6435(8) 0.1825(5) 0.062(3) Uani 1 1 d . . .
H106 H 0.5860 0.5964 0.1787 0.074 Uiso 1 1 calc R . .
C107 C 0.6087(6) 0.6506(8) 0.2253(5) 0.062(3) Uani 1 1 d . . .
C108 C 0.6386(6) 0.5829(9) 0.2718(5) 0.065(4) Uani 1 1 d . . .
C109 C 0.7029(7) 0.3959(9) 0.3147(5) 0.062(3) Uani 1 1 d . . .
N54 N 0.7214(4) 0.3917(3) 0.3994(3) 0.056(3) Uani 1 1 d G . .
C110 C 0.7291(4) 0.3469(5) 0.3648(2) 0.059(3) Uani 1 1 d G . .
C111 C 0.7604(5) 0.2677(5) 0.3794(3) 0.071(4) Uani 1 1 d G . .
H111 H 0.7657 0.2370 0.3557 0.085 Uiso 1 1 calc R . .
C112 C 0.7839(4) 0.2333(3) 0.4287(4) 0.076(4) Uani 1 1 d G . .
H112 H 0.8053 0.1792 0.4387 0.091 Uiso 1 1 calc R . .
C113 C 0.7762(4) 0.2781(5) 0.4633(3) 0.066(4) Uani 1 1 d G . .
H113 H 0.7923 0.2546 0.4970 0.080 Uiso 1 1 calc R . .
C114 C 0.7449(4) 0.3573(5) 0.4487(3) 0.063(3) Uani 1 1 d G . .
H114 H 0.7396 0.3880 0.4724 0.076 Uiso 1 1 calc R . .
N2 N 1.1934(5) 0.7798(5) 0.1006(4) 0.055(3) Uani 1 1 d . . .
H2A H 1.1828 0.7957 0.1301 0.066 Uiso 1 1 calc R . .
H2B H 1.2410 0.7665 0.0843 0.066 Uiso 1 1 calc R . .
N3 N 1.0685(5) 0.7945(5) 0.1030(4) 0.051(2) Uani 1 1 d . . .
N4 N 1.0505(5) 0.8218(5) 0.1484(4) 0.053(3) Uani 1 1 d . . .
N5 N 0.8711(5) 0.8816(4) 0.2287(4) 0.052(2) Uani 1 1 d . . .
N6 N 0.7158(6) 0.9305(6) 0.3285(5) 0.078(3) Uani 1 1 d . . .
N7 N 0.6412(7) 0.9374(6) 0.3284(4) 0.075(3) Uani 1 1 d . . .
N8 N 0.6130(10) 0.9470(10) 0.4147(8) 0.175(9) Uani 1 1 d . . .
H8A H 0.6624 0.9360 0.4158 0.210 Uiso 1 1 calc R . .
H8B H 0.5794 0.9555 0.4427 0.210 Uiso 1 1 calc R . .
N11 N 1.2269(5) 0.6434(5) 0.2042(4) 0.066(3) Uani 1 1 d . . .
H11A H 1.2064 0.6640 0.2319 0.079 Uiso 1 1 calc R . .
H11B H 1.2745 0.6382 0.1902 0.079 Uiso 1 1 calc R . .
N12 N 1.1151(4) 0.6236(4) 0.1992(3) 0.043(2) Uani 1 1 d . . .
N13 N 1.0791(4) 0.6553(4) 0.2433(3) 0.039(2) Uani 1 1 d . . .
N14 N 0.8863(5) 0.6970(4) 0.3043(3) 0.040(2) Uani 1 1 d . . .
N15 N 0.7059(5) 0.7509(5) 0.3836(4) 0.057(3) Uani 1 1 d . . .
N16 N 0.6388(6) 0.7500(5) 0.3756(4) 0.056(3) Uani 1 1 d . . .
N17 N 0.5853(8) 0.7816(7) 0.4578(6) 0.123(5) Uani 1 1 d . . .
H17A H 0.6295 0.7802 0.4638 0.147 Uiso 1 1 calc R . .
H17B H 0.5443 0.7927 0.4813 0.147 Uiso 1 1 calc R . .
N20 N 1.2403(5) 0.5157(5) 0.3167(3) 0.057(3) Uani 1 1 d . . .
H20A H 1.2099 0.5390 0.3419 0.068 Uiso 1 1 calc R . .
H20B H 1.2854 0.5196 0.3052 0.068 Uiso 1 1 calc R . .
N21 N 1.1518(4) 0.4659(4) 0.3111(3) 0.041(2) Uani 1 1 d . . .
N22 N 1.1023(4) 0.5028(5) 0.3511(3) 0.046(2) Uani 1 1 d . . .
N23 N 0.9101(4) 0.5186(4) 0.3962(3) 0.039(2) Uani 1 1 d . . .
N24 N 0.7122(5) 0.5701(5) 0.4500(3) 0.047(2) Uani 1 1 d . . .
N25 N 0.6543(4) 0.5575(5) 0.4333(3) 0.044(2) Uani 1 1 d . . .
N26 N 0.5721(5) 0.6118(5) 0.5033(4) 0.060(3) Uani 1 1 d . . .
H26A H 0.6104 0.6170 0.5130 0.072 Uiso 1 1 calc R . .
H26B H 0.5256 0.6267 0.5210 0.072 Uiso 1 1 calc R . .
N29 N 0.8285(6) 0.8282(6) -0.0291(5) 0.092(4) Uani 1 1 d . . .
H29A H 0.8264 0.7839 -0.0275 0.111 Uiso 1 1 calc R . .
H29B H 0.8010 0.8692 -0.0502 0.111 Uiso 1 1 calc R . .
N30 N 0.9154(5) 0.7759(5) 0.0325(4) 0.052(2) Uani 1 1 d . . .
N31 N 0.9162(5) 0.7040(5) 0.0369(4) 0.047(2) Uani 1 1 d . . .
N32 N 1.0015(5) 0.5358(4) 0.1269(3) 0.042(2) Uani 1 1 d . . .
N33 N 1.0620(5) 0.3554(5) 0.2123(3) 0.046(2) Uani 1 1 d . . .
N34 N 1.0973(5) 0.3324(5) 0.2557(4) 0.042(2) Uani 1 1 d . . .
N35 N 1.1054(5) 0.2097(5) 0.2619(4) 0.063(3) Uani 1 1 d . . .
H35A H 1.0853 0.2238 0.2324 0.075 Uiso 1 1 calc R . .
H35B H 1.1184 0.1622 0.2791 0.075 Uiso 1 1 calc R . .
N38 N 0.6650(6) 0.9462(6) 0.0520(4) 0.084(4) Uani 1 1 d . . .
H38A H 0.6637 0.9034 0.0489 0.101 Uiso 1 1 calc R . .
H38B H 0.6398 0.9896 0.0316 0.101 Uiso 1 1 calc R . .
N39 N 0.7420(5) 0.8801(6) 0.1170(4) 0.056(3) Uani 1 1 d . . .
N40 N 0.7389(4) 0.8134(6) 0.1114(4) 0.051(2) Uani 1 1 d . . .
N41 N 0.8091(4) 0.6268(5) 0.1883(3) 0.044(2) Uani 1 1 d . . .
N42 N 0.8642(4) 0.4314(5) 0.2473(3) 0.043(2) Uani 1 1 d . . .
N43 N 0.8930(5) 0.3940(5) 0.2942(3) 0.046(2) Uani 1 1 d . . .
N44 N 0.9074(5) 0.2794(5) 0.2764(4) 0.057(3) Uani 1 1 d . . .
H44A H 0.8880 0.3025 0.2466 0.069 Uiso 1 1 calc R . .
H44B H 0.9224 0.2295 0.2863 0.069 Uiso 1 1 calc R . .
N47 N 0.5017(7) 1.0555(7) 0.1256(5) 0.107(4) Uani 1 1 d . . .
H47A H 0.4957 1.0208 0.1140 0.128 Uiso 1 1 calc R . .
H47B H 0.4844 1.1035 0.1092 0.128 Uiso 1 1 calc R . .
N48 N 0.5642(6) 0.9684(7) 0.1956(5) 0.083(4) Uani 1 1 d . . .
N49 N 0.5538(6) 0.9141(7) 0.1762(5) 0.084(4) Uani 1 1 d . . .
N50 N 0.6027(5) 0.7188(6) 0.2344(4) 0.058(3) Uani 1 1 d . . .
N51 N 0.6536(5) 0.5153(7) 0.2671(4) 0.057(3) Uani 1 1 d . . .
N52 N 0.6790(5) 0.4685(6) 0.3127(4) 0.057(3) Uani 1 1 d . . .
N53 N 0.7055(6) 0.3644(6) 0.2779(5) 0.083(3) Uani 1 1 d . . .
H53A H 0.6901 0.3928 0.2478 0.099 Uiso 1 1 calc R . .
H53B H 0.7227 0.3143 0.2827 0.099 Uiso 1 1 calc R . .
O1 O 0.9298(4) 0.8312(4) 0.1419(3) 0.0530(19) Uani 1 1 d . . .
O2 O 0.7231(4) 0.9089(4) 0.2466(3) 0.059(2) Uani 1 1 d . . .
O3 O 0.9753(4) 0.6396(4) 0.2243(3) 0.0487(19) Uani 1 1 d . . .
O4 O 0.7492(3) 0.7010(4) 0.3065(3) 0.0446(18) Uani 1 1 d . . .
O5 O 1.0259(3) 0.4515(4) 0.3315(3) 0.0440(18) Uani 1 1 d . . .
O6 O 0.7846(4) 0.5071(4) 0.3820(3) 0.0467(18) Uani 1 1 d . . .
O7 O 0.9975(4) 0.6738(4) 0.0999(3) 0.0451(18) Uani 1 1 d . . .
O8 O 1.0733(3) 0.4672(4) 0.2121(3) 0.0407(17) Uani 1 1 d . . .
O9 O 0.8038(4) 0.7609(4) 0.1854(3) 0.0472(18) Uani 1 1 d . . .
O10 O 0.8700(4) 0.5350(4) 0.2706(3) 0.0451(18) Uani 1 1 d . . .
O11 O 0.6049(4) 0.8388(5) 0.2547(4) 0.069(2) Uani 1 1 d . . .
O12 O 0.6453(4) 0.6045(4) 0.3133(3) 0.057(2) Uani 1 1 d . . .
Cl1 Cl 1.0052(2) 0.92907(19) 0.32320(14) 0.0830(10) Uani 1 1 d . . .
Cl2 Cl 0.96116(18) 0.78090(17) 0.41401(12) 0.0660(9) Uani 1 1 d . . .
Cl3 Cl 0.91988(14) 0.63605(16) 0.51419(11) 0.0513(7) Uani 1 1 d . . .
Cl4 Cl 0.91761(16) 0.42554(16) 0.04178(11) 0.0591(8) Uani 1 1 d . . .
Cl5 Cl 0.72506(17) 0.5631(2) 0.07137(12) 0.0712(9) Uani 1 1 d . . .
Cl6 Cl 0.53422(19) 0.7045(2) 0.08898(15) 0.0957(13) Uani 1 1 d . . .
Cl20 Cl 0.82310(15) 0.39257(16) 0.56486(11) 0.0549(7) Uiso 1 1 d D . .
O20 O 0.8105(5) 0.3300(5) 0.5551(4) 0.098(3) Uiso 1 1 d D . .
O21 O 0.8771(5) 0.4120(5) 0.5246(3) 0.079(2) Uiso 1 1 d D . .
O22 O 0.7491(4) 0.4570(4) 0.5672(3) 0.069(2) Uiso 1 1 d D . .
O23 O 0.8505(4) 0.3699(4) 0.6145(3) 0.064(2) Uiso 1 1 d D . .
Cl21 Cl 0.2073(2) 0.3256(2) 0.06590(14) 0.0796(10) Uiso 1 1 d D . .
O24 O 0.2716(7) 0.3314(7) 0.0812(5) 0.143(4) Uiso 1 1 d D A .
O25 O 0.1529(5) 0.3998(5) 0.0492(4) 0.097(3) Uiso 1 1 d D A .
O26 O 0.1851(11) 0.2827(10) 0.1107(7) 0.108(6) Uiso 0.60 1 d PD A 1
O26 O 0.1528(14) 0.2855(14) 0.0930(10) 0.099(9) Uiso 0.40 1 d PD A 2
O27 O 0.2367(5) 0.2869(5) 0.0238(4) 0.099(3) Uiso 1 1 d D A .
Cl22 Cl 0.5140(2) 0.3507(2) 0.02808(16) 0.0913(11) Uiso 1 1 d D . .
O28 O 0.5870(9) 0.3527(10) 0.0255(7) 0.120(6) Uiso 0.67 1 d PD B 1
O28 O 0.567(2) 0.377(2) -0.0103(15) 0.143(14) Uiso 0.33 1 d PD B 2
O29 O 0.5268(6) 0.2803(6) 0.0127(4) 0.116(3) Uiso 1 1 d D B .
O30 O 0.4576(9) 0.4145(9) -0.0044(6) 0.197(6) Uiso 1 1 d D B .
O31 O 0.4789(7) 0.3491(7) 0.0804(5) 0.155(5) Uiso 1 1 d D B .
Cl23 Cl 0.4061(8) 0.6070(8) 0.2440(5) 0.346(6) Uiso 1 1 d D . .
O32 O 0.3955(7) 0.6304(8) 0.1796(5) 0.159(5) Uiso 1 1 d D C .
O33 O 0.4074(9) 0.6795(10) 0.2582(6) 0.207(7) Uiso 1 1 d D C .
O34 O 0.4892(9) 0.5282(9) 0.2488(6) 0.200 Uiso 1 1 d D C .
O35 O 0.3549(12) 0.5835(14) 0.2844(9) 0.047(6) Uiso 0.31 1 d PD C 1
O35 O 0.3797(8) 0.5393(9) 0.2854(6) 0.094(5) Uiso 0.69 1 d PD C 2
Cl24 Cl 0.1378(4) 0.9427(4) 0.4289(3) 0.163(2) Uiso 1 1 d D . .
O36 O 0.1804(10) 0.9979(11) 0.4103(8) 0.244(8) Uiso 1 1 d D D .
O37 O 0.074(2) 0.974(2) 0.4675(14) 0.174(14) Uiso 0.38 1 d PD D 1
O37 O 0.0525(16) 0.997(2) 0.4179(17) 0.308(18) Uiso 0.62 1 d PD D 2
O38 O 0.1463(16) 0.9286(17) 0.3773(10) 0.374(15) Uiso 1 1 d D D .
O39 O 0.189(3) 0.936(3) 0.4633(17) 0.20(2) Uiso 0.32 1 d PD D 1
O39 O 0.1780(12) 0.8660(12) 0.4574(8) 0.173(8) Uiso 0.68 1 d PD D 2
Cl25 Cl 0.6382(8) 0.3669(8) 0.1697(6) 0.319(5) Uiso 1 1 d D . .
O40 O 0.6870(11) 0.4138(11) 0.1653(8) 0.243(8) Uiso 1 1 d D . .
O41 O 0.7088(9) 0.2801(9) 0.1726(6) 0.204(6) Uiso 1 1 d D . .
O42 O 0.5803(14) 0.3551(13) 0.2198(9) 0.312(11) Uiso 1 1 d D . .
O43 O 0.598(3) 0.395(3) 0.1256(14) 0.62(4) Uiso 1 1 d D . .
Cl26 Cl 0.7735(7) 0.9612(7) 0.4599(4) 0.265(4) Uiso 1 1 d D . .
O44 O 0.698(2) 1.020(2) 0.4803(15) 0.55(3) Uiso 1 1 d D . .
O45 O 0.7896(17) 1.0037(16) 0.4020(11) 0.388(16) Uiso 1 1 d D . .
O46 O 0.7625(11) 0.8952(11) 0.4536(8) 0.254(9) Uiso 1 1 d D . .
O47 O 0.8506(18) 0.9314(18) 0.4813(12) 0.405(17) Uiso 1 1 d D . .

loop_
_atom_site_aniso_label
_atom_site_aniso_U_11
_atom_site_aniso_U_22
_atom_site_aniso_U_33
_atom_site_aniso_U_23
_atom_site_aniso_U_13
_atom_site_aniso_U_12
Mn1 0.0401(9) 0.0500(11) 0.0529(11) -0.0146(9) 0.0064(8) -0.0169(8)
Mn2 0.0428(9) 0.0421(10) 0.0575(11) -0.0198(9) 0.0066(8) -0.0233(8)
Mn3 0.0521(10) 0.0454(10) 0.0709(13) -0.0134(10) 0.0096(9) -0.0244(9)
Mn4 0.0436(10) 0.0459(11) 0.0700(13) -0.0111(9) 0.0061(9) -0.0181(8)
Mn5 0.0529(12) 0.0590(13) 0.126(2) -0.0082(13) 0.0152(12) -0.0126(10)
Mn6 0.0381(9) 0.0582(12) 0.0833(14) -0.0035(11) -0.0038(9) -0.0195(9)
Mn7 0.0379(9) 0.0444(10) 0.0520(11) -0.0130(8) -0.0017(8) -0.0201(8)
Mn8 0.0371(9) 0.0484(10) 0.0471(10) -0.0153(8) 0.0021(8) -0.0201(8)
Mn9 0.0427(9) 0.0601(12) 0.0648(12) -0.0125(10) 0.0018(9) -0.0271(9)
N1 0.060(6) 0.038(6) 0.087(8) -0.012(6) 0.004(6) -0.024(5)
C1 0.091(11) 0.059(9) 0.097(12) -0.021(8) -0.003(9) -0.040(8)
C2 0.096(11) 0.061(9) 0.111(12) -0.023(9) 0.023(10) -0.048(9)
C3 0.075(9) 0.054(8) 0.094(12) -0.014(8) 0.032(8) -0.034(7)
C4 0.071(9) 0.045(7) 0.085(10) -0.028(7) 0.027(8) -0.028(7)
C5 0.049(7) 0.032(6) 0.074(9) -0.001(6) 0.002(7) -0.019(6)
C6 0.031(6) 0.038(6) 0.050(8) -0.001(6) 0.010(6) -0.012(5)
C7 0.046(7) 0.038(6) 0.045(7) -0.003(6) -0.004(6) -0.021(6)
C8 0.048(7) 0.036(7) 0.077(9) 0.002(6) -0.001(7) -0.024(6)
C9 0.051(7) 0.049(8) 0.086(10) -0.002(7) -0.006(7) -0.024(6)
C10 0.067(8) 0.055(8) 0.057(8) -0.015(7) 0.003(7) -0.023(7)
C11 0.063(8) 0.042(7) 0.051(8) -0.014(6) -0.005(7) -0.017(6)
C12 0.049(7) 0.031(6) 0.053(8) 0.003(6) -0.006(6) -0.009(6)
C13 0.080(10) 0.031(7) 0.074(10) -0.014(7) 0.032(9) -0.017(7)
C14 0.105(14) 0.120(14) 0.123(16) -0.074(13) 0.055(13) -0.065(11)
N9 0.087(9) 0.056(8) 0.128(12) -0.007(8) 0.005(9) -0.004(7)
C15 0.076(11) 0.058(9) 0.145(17) -0.018(10) 0.045(11) -0.029(8)
C16 0.105(13) 0.089(13) 0.24(2) -0.046(14) 0.080(16) -0.045(12)
C17 0.18(3) 0.16(2) 0.23(3) -0.05(2) 0.14(2) -0.05(2)
C18 0.080(12) 0.071(13) 0.30(4) 0.028(16) 0.075(16) -0.007(10)
C19 0.105(14) 0.062(11) 0.20(2) 0.008(12) -0.048(14) -0.004(11)
N10 0.056(6) 0.040(5) 0.063(7) -0.010(5) 0.000(5) -0.015(5)
C20 0.053(7) 0.051(7) 0.066(9) -0.011(7) 0.006(6) -0.021(6)
C21 0.051(7) 0.054(8) 0.067(9) -0.010(7) 0.013(6) -0.012(6)
C22 0.066(8) 0.058(8) 0.070(9) -0.005(7) 0.004(7) -0.023(7)
C23 0.050(7) 0.056(8) 0.082(10) 0.006(7) -0.012(7) -0.021(6)
C24 0.036(6) 0.044(7) 0.064(8) -0.007(6) 0.005(6) -0.011(6)
C25 0.039(6) 0.047(7) 0.055(8) 0.007(6) -0.010(6) -0.020(6)
C26 0.031(6) 0.025(6) 0.054(7) -0.016(5) 0.008(5) -0.002(5)
C27 0.036(6) 0.030(6) 0.050(7) -0.004(5) -0.011(5) -0.015(5)
C28 0.051(6) 0.039(6) 0.039(7) -0.011(6) 0.000(6) -0.021(5)
C29 0.074(8) 0.026(6) 0.042(7) -0.002(5) -0.026(6) -0.018(6)
C30 0.052(7) 0.035(6) 0.029(6) -0.003(5) -0.001(5) -0.014(5)
C31 0.044(6) 0.030(6) 0.044(7) -0.014(5) 0.003(6) -0.013(5)
C32 0.043(7) 0.028(6) 0.058(8) 0.004(6) -0.003(6) -0.010(5)
C33 0.076(10) 0.053(8) 0.099(12) -0.021(8) 0.009(10) -0.026(8)
N18 0.044(6) 0.052(7) 0.133(11) 0.015(7) -0.005(7) -0.013(5)
C34 0.091(11) 0.058(9) 0.126(14) -0.023(10) 0.006(11) -0.038(8)
C35 0.063(9) 0.081(11) 0.181(18) -0.045(11) 0.063(11) -0.021(9)
C36 0.092(15) 0.134(19) 0.27(3) 0.05(2) 0.010(17) -0.032(14)
C37 0.043(9) 0.124(16) 0.25(3) 0.039(17) 0.035(12) -0.040(10)
C38 0.099(12) 0.080(11) 0.169(18) 0.041(11) -0.075(12) -0.035(10)
N19 0.037(5) 0.050(6) 0.055(6) -0.017(5) 0.011(5) -0.010(5)
C39 0.068(8) 0.076(9) 0.060(8) -0.035(7) 0.002(7) -0.022(7)
C40 0.034(6) 0.056(8) 0.079(9) -0.025(7) 0.011(6) 0.000(6)
C41 0.037(6) 0.072(9) 0.070(9) -0.011(7) 0.009(6) -0.005(6)
C42 0.034(6) 0.063(8) 0.056(8) -0.004(6) -0.004(6) -0.010(6)
C43 0.042(6) 0.051(7) 0.049(7) -0.001(6) -0.010(6) -0.021(6)
C44 0.034(6) 0.064(8) 0.053(8) -0.011(7) -0.003(6) -0.018(6)
C45 0.030(6) 0.038(6) 0.039(7) -0.009(5) 0.000(5) -0.007(5)
C46 0.028(6) 0.047(7) 0.052(8) 0.000(6) -0.003(5) -0.016(5)
C47 0.037(6) 0.045(7) 0.036(7) 0.003(6) -0.010(5) -0.016(5)
C48 0.050(7) 0.038(6) 0.024(6) -0.008(5) -0.001(5) -0.018(5)
C49 0.039(6) 0.038(6) 0.050(7) -0.004(6) 0.014(5) -0.014(5)
C50 0.042(6) 0.045(7) 0.044(7) -0.018(6) 0.014(5) -0.019(5)
C51 0.042(7) 0.046(7) 0.063(9) -0.001(7) 0.002(6) -0.024(6)
C52 0.042(7) 0.047(7) 0.073(9) 0.008(7) -0.005(7) -0.026(6)
N27 0.046(5) 0.054(6) 0.082(8) -0.011(6) -0.005(5) -0.030(5)
C53 0.036(6) 0.071(8) 0.062(8) -0.018(7) 0.002(6) -0.029(6)
C54 0.048(7) 0.065(8) 0.066(8) -0.018(7) 0.006(6) -0.022(6)
C55 0.048(7) 0.118(12) 0.090(11) -0.015(9) -0.010(7) -0.050(8)
C56 0.068(9) 0.114(12) 0.074(10) -0.035(9) 0.002(7) -0.053(8)
C57 0.061(8) 0.077(9) 0.081(10) -0.023(8) -0.002(7) -0.031(7)
N28 0.071(7) 0.063(8) 0.083(9) -0.016(7) 0.008(6) -0.026(6)
C58 0.116(13) 0.054(9) 0.123(14) -0.038(10) 0.037(11) -0.025(10)
C59 0.091(13) 0.066(12) 0.23(2) -0.031(14) 0.063(14) -0.029(11)
C60 0.136(16) 0.042(10) 0.151(17) 0.015(10) 0.042(14) -0.006(10)
C61 0.097(12) 0.061(11) 0.21(2) 0.003(12) -0.021(12) -0.022(10)
C62 0.074(9) 0.053(9) 0.098(12) 0.012(8) 0.016(8) -0.030(8)
C63 0.063(8) 0.061(9) 0.070(10) 0.003(8) 0.006(7) -0.026(8)
C64 0.044(6) 0.057(8) 0.042(7) -0.024(7) 0.022(6) -0.029(6)
C65 0.035(6) 0.046(7) 0.029(6) -0.012(6) 0.008(5) -0.008(5)
C66 0.042(6) 0.039(7) 0.051(7) -0.024(6) 0.006(5) -0.016(5)
C67 0.042(6) 0.061(8) 0.041(7) -0.023(6) 0.008(5) -0.034(6)
C68 0.044(6) 0.033(6) 0.050(8) -0.004(6) 0.006(6) -0.015(5)
C69 0.046(6) 0.026(6) 0.047(7) -0.013(6) 0.012(5) -0.021(5)
C70 0.042(6) 0.040(7) 0.042(7) -0.003(6) 0.007(5) -0.009(6)
C71 0.051(8) 0.092(12) 0.040(8) -0.025(8) 0.003(6) -0.006(8)
N36 0.070(6) 0.057(7) 0.042(6) -0.002(5) 0.007(5) -0.023(5)
C72 0.049(7) 0.032(7) 0.075(10) 0.001(7) 0.015(7) -0.003(6)
C73 0.096(11) 0.070(10) 0.092(12) -0.014(9) -0.002(9) -0.014(9)
C74 0.113(13) 0.076(11) 0.108(14) -0.015(10) -0.030(11) 0.003(10)
C75 0.135(14) 0.110(14) 0.079(12) -0.023(11) -0.041(10) 0.007(12)
C76 0.083(10) 0.087(11) 0.073(10) -0.027(9) -0.013(8) -0.022(8)
N37 0.077(8) 0.065(8) 0.089(9) -0.016(7) -0.007(6) -0.038(6)
C77 0.070(9) 0.064(9) 0.078(10) -0.009(8) -0.005(7) -0.017(8)
C78 0.103(12) 0.096(12) 0.112(13) -0.029(11) 0.022(10) -0.063(11)
C79 0.097(11) 0.059(9) 0.103(12) -0.013(9) 0.022(9) -0.044(8)
C80 0.069(9) 0.091(12) 0.102(12) 0.003(10) -0.017(8) -0.022(9)
C81 0.044(7) 0.037(7) 0.111(12) -0.009(8) 0.008(7) -0.020(6)
C82 0.053(8) 0.072(10) 0.075(10) 0.011(8) -0.030(7) -0.017(7)
C83 0.038(6) 0.051(8) 0.042(7) -0.005(6) 0.002(6) -0.019(6)
C84 0.043(6) 0.051(7) 0.050(8) -0.004(6) -0.011(6) -0.020(6)
C85 0.041(6) 0.061(8) 0.041(7) -0.021(6) 0.006(5) -0.020(6)
C86 0.028(6) 0.073(9) 0.042(7) -0.020(7) 0.011(5) -0.023(6)
C87 0.039(6) 0.055(7) 0.037(7) -0.010(6) 0.003(5) -0.028(6)
C88 0.042(6) 0.046(7) 0.052(8) -0.018(6) 0.012(6) -0.030(6)
C89 0.037(6) 0.069(9) 0.055(8) -0.021(7) 0.008(6) -0.029(6)
C90 0.051(6) 0.035(7) 0.033(7) -0.013(6) 0.013(5) -0.018(6)
N45 0.035(5) 0.046(6) 0.058(6) -0.013(5) 0.006(4) -0.018(4)
C91 0.056(7) 0.038(7) 0.050(8) -0.011(6) 0.004(6) -0.023(6)
C92 0.078(9) 0.048(8) 0.076(10) -0.007(7) 0.002(8) -0.017(7)
C93 0.110(11) 0.055(9) 0.084(11) -0.002(8) -0.032(9) -0.015(8)
C94 0.092(10) 0.083(11) 0.058(9) 0.013(8) -0.011(8) -0.033(9)
C95 0.057(7) 0.060(8) 0.045(8) 0.001(6) -0.010(6) -0.023(6)
N46 0.038(6) 0.073(8) 0.133(11) -0.012(8) 0.013(6) -0.011(6)
C96 0.109(13) 0.056(10) 0.21(2) -0.021(12) -0.022(13) -0.031(10)
C97 0.071(11) 0.085(13) 0.21(2) -0.021(13) -0.026(12) -0.020(10)
C98 0.049(10) 0.095(14) 0.26(3) -0.043(16) -0.019(12) -0.011(9)
C99 0.051(8) 0.090(12) 0.117(13) 0.013(10) 0.006(8) -0.017(8)
C100 0.046(8) 0.088(12) 0.117(14) -0.003(11) -0.006(8) -0.009(8)
C101 0.047(8) 0.098(14) 0.086(12) -0.003(11) 0.010(8) -0.019(9)
C102 0.036(7) 0.073(11) 0.108(13) 0.010(11) 0.005(8) -0.020(7)
C103 0.035(7) 0.061(10) 0.098(12) 0.010(9) -0.008(7) -0.013(7)
C104 0.051(8) 0.091(12) 0.078(11) 0.000(9) -0.020(7) -0.032(8)
C105 0.034(7) 0.095(11) 0.064(9) -0.004(9) -0.012(6) -0.019(7)
C106 0.026(6) 0.096(10) 0.059(9) -0.023(8) 0.001(6) -0.018(6)
C107 0.033(6) 0.077(10) 0.067(10) -0.015(8) 0.005(6) -0.018(7)
C108 0.034(7) 0.096(12) 0.069(10) -0.005(9) -0.008(6) -0.035(8)
C109 0.061(8) 0.081(11) 0.060(9) -0.025(9) 0.006(7) -0.041(8)
N54 0.047(5) 0.067(7) 0.047(6) -0.001(6) 0.001(5) -0.026(5)
C110 0.072(8) 0.076(10) 0.052(8) -0.028(8) 0.013(7) -0.050(8)
C111 0.075(9) 0.071(10) 0.077(11) -0.031(8) 0.013(8) -0.038(8)
C112 0.083(9) 0.073(9) 0.065(10) -0.009(9) 0.011(8) -0.035(8)
C113 0.061(8) 0.068(9) 0.062(9) -0.015(8) 0.004(7) -0.021(7)
C114 0.065(8) 0.079(10) 0.063(9) -0.015(8) 0.000(7) -0.048(8)
N2 0.041(5) 0.052(6) 0.059(7) -0.014(5) 0.002(5) -0.009(5)
N3 0.045(6) 0.030(5) 0.066(7) -0.001(5) -0.006(5) -0.009(4)
N4 0.050(6) 0.037(5) 0.074(7) -0.018(5) 0.008(5) -0.021(5)
N5 0.060(6) 0.031(5) 0.067(7) -0.009(5) 0.002(5) -0.023(5)
N6 0.069(7) 0.069(8) 0.095(9) -0.023(7) 0.004(7) -0.029(6)
N7 0.083(8) 0.080(8) 0.055(7) -0.013(6) 0.010(6) -0.034(7)
N8 0.150(15) 0.213(19) 0.21(2) -0.141(18) 0.109(15) -0.120(14)
N11 0.069(6) 0.083(8) 0.061(7) -0.013(6) -0.009(5) -0.044(6)
N12 0.039(5) 0.042(5) 0.053(6) -0.015(5) 0.004(4) -0.022(4)
N13 0.034(5) 0.044(5) 0.047(6) -0.016(5) -0.002(4) -0.019(4)
N14 0.050(5) 0.034(5) 0.038(5) -0.004(4) -0.006(4) -0.019(4)
N15 0.042(6) 0.057(6) 0.067(7) -0.017(5) 0.007(5) -0.019(5)
N16 0.061(6) 0.040(6) 0.061(7) -0.014(5) 0.012(5) -0.019(5)
N17 0.131(11) 0.136(12) 0.125(12) -0.082(10) 0.077(10) -0.085(10)
N20 0.051(6) 0.093(8) 0.049(6) -0.030(6) 0.006(5) -0.046(6)
N21 0.033(5) 0.044(5) 0.049(6) -0.016(5) 0.004(4) -0.017(4)
N22 0.031(5) 0.054(6) 0.046(6) -0.010(5) 0.004(4) -0.013(4)
N23 0.031(5) 0.036(5) 0.044(5) -0.011(4) 0.005(4) -0.011(4)
N24 0.033(5) 0.062(6) 0.046(6) -0.015(5) 0.010(4) -0.024(5)
N25 0.026(4) 0.056(6) 0.053(6) -0.012(5) 0.005(4) -0.022(4)
N26 0.038(5) 0.069(7) 0.081(8) -0.043(6) 0.010(5) -0.020(5)
N29 0.096(9) 0.078(8) 0.108(10) 0.013(7) -0.047(8) -0.040(7)
N30 0.060(6) 0.046(6) 0.058(6) -0.002(5) -0.010(5) -0.032(5)
N31 0.055(6) 0.034(5) 0.054(6) -0.006(5) -0.003(5) -0.022(5)
N32 0.053(5) 0.032(5) 0.047(6) -0.014(5) 0.005(5) -0.024(4)
N33 0.046(5) 0.042(6) 0.039(6) -0.009(5) 0.007(5) -0.012(5)
N34 0.046(5) 0.031(5) 0.042(6) -0.005(5) -0.001(5) -0.012(4)
N35 0.066(6) 0.054(6) 0.062(7) -0.016(6) 0.004(5) -0.019(5)
N38 0.084(8) 0.056(7) 0.079(8) 0.010(6) -0.015(7) -0.007(6)
N39 0.049(6) 0.052(6) 0.068(7) -0.012(6) 0.005(5) -0.027(5)
N40 0.033(5) 0.056(6) 0.055(6) -0.014(6) 0.000(5) -0.009(5)
N41 0.030(5) 0.050(6) 0.045(6) -0.002(5) -0.005(4) -0.013(4)
N42 0.048(5) 0.040(6) 0.047(6) -0.010(5) -0.001(5) -0.025(5)
N43 0.046(5) 0.050(6) 0.044(6) -0.016(5) 0.003(5) -0.021(5)
N44 0.074(6) 0.051(6) 0.050(6) -0.014(5) -0.003(5) -0.026(5)
N47 0.096(9) 0.075(9) 0.112(11) 0.009(8) -0.021(9) -0.010(7)
N48 0.065(7) 0.060(8) 0.095(10) 0.015(8) -0.012(6) -0.013(6)
N49 0.056(7) 0.064(8) 0.106(10) 0.008(8) 0.005(6) -0.021(6)
N50 0.044(6) 0.056(7) 0.072(7) -0.005(6) -0.009(5) -0.021(5)
N51 0.044(6) 0.061(7) 0.063(8) -0.017(6) -0.004(5) -0.015(5)
N52 0.047(6) 0.055(7) 0.066(8) -0.011(6) 0.003(5) -0.022(5)
N53 0.091(8) 0.068(8) 0.091(9) -0.023(7) -0.017(7) -0.026(6)
O1 0.052(4) 0.055(5) 0.057(5) -0.021(4) 0.001(4) -0.023(4)
O2 0.051(5) 0.058(5) 0.064(6) -0.013(5) 0.004(4) -0.021(4)
O3 0.037(4) 0.053(5) 0.062(5) -0.025(4) -0.005(4) -0.016(4)
O4 0.036(4) 0.045(4) 0.056(5) -0.018(4) 0.000(3) -0.016(3)
O5 0.041(4) 0.050(4) 0.041(4) -0.015(4) 0.005(3) -0.019(4)
O6 0.038(4) 0.055(5) 0.050(5) -0.019(4) 0.005(4) -0.020(4)
O7 0.046(4) 0.044(4) 0.048(5) -0.014(4) 0.001(4) -0.020(4)
O8 0.036(4) 0.040(4) 0.045(4) -0.017(4) 0.005(3) -0.013(3)
O9 0.044(4) 0.052(5) 0.045(5) -0.007(4) -0.009(4) -0.017(4)
O10 0.051(4) 0.047(4) 0.040(4) -0.002(4) -0.006(3) -0.025(4)
O11 0.056(5) 0.054(5) 0.095(7) 0.002(5) -0.010(5) -0.027(4)
O12 0.055(5) 0.049(5) 0.069(6) 0.002(4) -0.008(4) -0.029(4)
Cl1 0.096(2) 0.073(2) 0.090(3) -0.021(2) -0.026(2) -0.033(2)
Cl2 0.083(2) 0.063(2) 0.062(2) -0.0217(17) -0.0203(17) -0.0270(17)
Cl3 0.0502(16) 0.0577(18) 0.0515(18) -0.0200(15) 0.0019(13) -0.0247(14)
Cl4 0.0706(19) 0.0627(19) 0.062(2) -0.0229(16) 0.0028(16) -0.0414(16)
Cl5 0.0653(19) 0.103(3) 0.066(2) -0.028(2) -0.0102(16) -0.0447(19)
Cl6 0.066(2) 0.128(3) 0.088(3) 0.006(2) -0.0298(19) -0.039(2)

loop_
_atom_type_symbol
_atom_type_description
_atom_type_scat_dispersion_real
_atom_type_scat_dispersion_imag
_atom_type_scat_source
C C 0.0033 0.0016 'International Tables Vol C Tables 4.2.6.8 and 6.1.1.4'
H H 0.0000 0.0000 'International Tables Vol C Tables 4.2.6.8 and 6.1.1.4'
N N 0.0061 0.0033 'International Tables Vol C Tables 4.2.6.8 and 6.1.1.4'
Cl Cl 0.1484 0.1585 'International Tables Vol C Tables 4.2.6.8 and 6.1.1.4'
Mn Mn 0.3368 0.7283 'International Tables Vol C Tables 4.2.6.8 and 6.1.1.4'
O O 0.0106 0.0060 'International Tables Vol C Tables 4.2.6.8 and 6.1.1.4'

loop_
_geom_angle_atom_site_label_1
_geom_angle_atom_site_label_2
_geom_angle_atom_site_label_3
_geom_angle
_geom_angle_site_symmetry_1
_geom_angle_site_symmetry_3
_geom_angle_publ_flag
N21 Mn1 N34 175.0(4) . . ?
N21 Mn1 O5 76.5(3) . . ?
N34 Mn1 O5 104.3(3) . . ?
N21 Mn1 O8 109.8(3) . . ?
N34 Mn1 O8 75.1(3) . . ?
O5 Mn1 O8 96.8(3) . . ?
N21 Mn1 N36 98.4(3) . . ?
N34 Mn1 N36 76.7(3) . . ?
O5 Mn1 N36 91.2(2) . . ?
O8 Mn1 N36 151.8(3) . . ?
N21 Mn1 N19 76.3(3) . . ?
N34 Mn1 N19 103.2(3) . . ?
O5 Mn1 N19 152.2(3) . . ?
O8 Mn1 N19 87.2(2) . . ?
N36 Mn1 N19 98.15(17) . . ?
N12 Mn2 O3 73.0(3) . . ?
N12 Mn2 N32 175.6(3) . . ?
O3 Mn2 N32 111.0(3) . . ?
N12 Mn2 O7 109.6(3) . . ?
O3 Mn2 O7 94.7(3) . . ?
N32 Mn2 O7 72.4(3) . . ?
N12 Mn2 O8 104.3(3) . . ?
O3 Mn2 O8 93.1(2) . . ?
N32 Mn2 O8 73.9(3) . . ?
O7 Mn2 O8 146.0(3) . . ?
N12 Mn2 N10 72.9(3) . . ?
O3 Mn2 N10 145.7(2) . . ?
N32 Mn2 N10 103.2(2) . . ?
O7 Mn2 N10 93.7(2) . . ?
O8 Mn2 N10 98.20(18) . . ?
N30 Mn3 N3 171.0(4) . . ?
N30 Mn3 O7 76.5(3) . . ?
N3 Mn3 O7 103.9(3) . . ?
N30 Mn3 O1 115.1(3) . . ?
N3 Mn3 O1 73.9(3) . . ?
O7 Mn3 O1 99.2(3) . . ?
N30 Mn3 N28 75.9(4) . . ?
N3 Mn3 N28 104.2(3) . . ?
O7 Mn3 N28 151.8(3) . . ?
O1 Mn3 N28 87.5(3) . . ?
N30 Mn3 N1 96.0(4) . . ?
N3 Mn3 N1 74.9(4) . . ?
O7 Mn3 N1 91.1(2) . . ?
O1 Mn3 N1 148.7(3) . . ?
N28 Mn3 N1 97.2(2) . . ?
N39 Mn4 O9 73.6(3) . . ?
N39 Mn4 N5 170.0(3) . . ?
O9 Mn4 N5 115.7(3) . . ?
N39 Mn4 O2 110.5(3) . . ?
O9 Mn4 O2 99.5(3) . . ?
N5 Mn4 O2 72.4(3) . . ?
N39 Mn4 O1 104.7(3) . . ?
O9 Mn4 O1 91.3(3) . . ?
N5 Mn4 O1 72.7(3) . . ?
O2 Mn4 O1 144.8(3) . . ?
N39 Mn4 N37 70.9(3) . . ?
O9 Mn4 N37 144.5(3) . . ?
N5 Mn4 N37 99.8(3) . . ?
O2 Mn4 N37 90.9(2) . . ?
O1 Mn4 N37 99.5(2) . . ?
N48 Mn5 N7 169.3(5) . . ?
N48 Mn5 O2 105.5(4) . . ?
N7 Mn5 O2 74.5(4) . . ?
N48 Mn5 O11 75.9(5) . . ?
N7 Mn5 O11 114.8(4) . . ?
O2 Mn5 O11 94.0(3) . . ?
N48 Mn5 N9 102.2(4) . . ?
N7 Mn5 N9 79.0(4) . . ?
O2 Mn5 N9 151.9(4) . . ?
O11 Mn5 N9 88.5(3) . . ?
N48 Mn5 N46 74.7(5) . . ?
N7 Mn5 N46 94.6(4) . . ?
O2 Mn5 N46 94.4(3) . . ?
O11 Mn5 N46 150.6(4) . . ?
N9 Mn5 N46 96.94(19) . . ?
N16 Mn6 N50 170.7(4) . . ?
N16 Mn6 O4 72.3(3) . . ?
N50 Mn6 O4 112.9(3) . . ?
N16 Mn6 O11 99.6(4) . . ?
N50 Mn6 O11 72.8(4) . . ?
O4 Mn6 O11 93.5(3) . . ?
N16 Mn6 O12 113.8(3) . . ?
N50 Mn6 O12 74.0(4) . . ?
O4 Mn6 O12 95.3(3) . . ?
O11 Mn6 O12 146.6(4) . . ?
N16 Mn6 N18 73.0(3) . . ?
N50 Mn6 N18 102.5(3) . . ?
O4 Mn6 N18 144.5(3) . . ?
O11 Mn6 N18 99.7(2) . . ?
O12 Mn6 N18 91.5(2) . . ?
N41 Mn7 O4 108.6(3) . . ?
N41 Mn7 O10 71.4(3) . . ?
O4 Mn7 O10 98.1(2) . . ?
N41 Mn7 O9 71.1(3) . . ?
O4 Mn7 O9 94.3(2) . . ?
O10 Mn7 O9 142.5(3) . . ?
N41 Mn7 N14 176.6(3) . . ?
O4 Mn7 N14 70.7(3) . . ?
O10 Mn7 N14 112.0(3) . . ?
O9 Mn7 N14 105.5(3) . . ?
N41 Mn7 O3 108.9(3) . . ?
O4 Mn7 O3 142.4(3) . . ?
O10 Mn7 O3 95.6(2) . . ?
O9 Mn7 O3 95.7(2) . . ?
N14 Mn7 O3 71.6(3) . . ?
N43 Mn8 N23 176.2(3) . . ?
N43 Mn8 O10 73.0(3) . . ?
N23 Mn8 O10 109.2(3) . . ?
N43 Mn8 O6 103.4(3) . . ?
N23 Mn8 O6 73.6(3) . . ?
O10 Mn8 O6 90.9(3) . . ?
N43 Mn8 O5 110.8(3) . . ?
N23 Mn8 O5 72.3(3) . . ?
O10 Mn8 O5 96.3(2) . . ?
O6 Mn8 O5 145.6(3) . . ?
N43 Mn8 N45 71.7(3) . . ?
N23 Mn8 N45 106.3(3) . . ?
O10 Mn8 N45 144.5(3) . . ?
O6 Mn8 N45 100.2(2) . . ?
O5 Mn8 N45 93.2(2) . . ?
N52 Mn9 N25 171.6(3) . . ?
N52 Mn9 O12 76.7(4) . . ?
N25 Mn9 O12 102.0(4) . . ?
N52 Mn9 N54 76.0(4) . . ?
N25 Mn9 N54 106.0(3) . . ?
O12 Mn9 N54 151.8(3) . . ?
N52 Mn9 O6 113.8(3) . . ?
N25 Mn9 O6 74.6(3) . . ?
O12 Mn9 O6 98.6(3) . . ?
N54 Mn9 O6 86.2(3) . . ?
N52 Mn9 N27 97.1(3) . . ?
N25 Mn9 N27 74.6(3) . . ?
O12 Mn9 N27 89.9(2) . . ?
N54 Mn9 N27 100.3(2) . . ?
O6 Mn9 N27 149.0(3) . . ?
C1 N1 C5 120.0 . . ?
C1 N1 Mn3 127.3(5) . . ?
C5 N1 Mn3 112.3(5) . . ?
N1 C1 C2 120.0 . . ?
C1 C2 C3 120.0 . . ?
C4 C3 C2 120.0 . . ?
C3 C4 C5 120.0 . . ?
C4 C5 N1 120.0 . . ?
C4 C5 C6 125.3(7) . . ?
N1 C5 C6 114.7(7) . . ?
N2 C6 N3 123.9(11) . . ?
N2 C6 C5 121.6(9) . . ?
N3 C6 C5 114.5(10) . . ?
N4 C7 O1 127.6(11) . . ?
N4 C7 C8 116.1(11) . . ?
O1 C7 C8 116.3(9) . . ?
C9 C8 N5 122.0(12) . . ?
C9 C8 C7 125.7(10) . . ?
N5 C8 C7 112.3(11) . . ?
C8 C9 C10 116.0(11) . . ?
C11 C10 C9 124.1(12) . . ?
C11 C10 Cl1 119.8(10) . . ?
C9 C10 Cl1 116.1(10) . . ?
C10 C11 C12 117.6(11) . . ?
C11 C12 N5 122.5(10) . . ?
C11 C12 C13 129.4(12) . . ?
N5 C12 C13 108.1(12) . . ?
O2 C13 N6 123.1(12) . . ?
O2 C13 C12 120.7(11) . . ?
N6 C13 C12 116.2(15) . . ?
N7 C14 N8 117.5(17) . . ?
N7 C14 C15 118.7(17) . . ?
N8 C14 C15 123.3(15) . . ?
C15 N9 C19 120.0 . . ?
C15 N9 Mn5 108.3(3) . . ?
C19 N9 Mn5 131.7(3) . . ?
C16 C15 N9 120.0 . . ?
C16 C15 C14 123.0(9) . . ?
N9 C15 C14 117.0(9) . . ?
C15 C16 C17 120.0 . . ?
C18 C17 C16 120.0 . . ?
C17 C18 C19 120.0 . . ?
C18 C19 N9 120.0 . . ?
C20 N10 C24 115.9 . . ?
C20 N10 Mn2 128.90(16) . . ?
C24 N10 Mn2 114.80(16) . . ?
C21 C20 N10 125.9 . . ?
C20 C21 C22 119.3 . . ?
C21 C22 C23 116.1 . . ?
C24 C23 C22 121.2 . . ?
C23 C24 N10 121.3 . . ?
C23 C24 C25 128.0(5) . . ?
N10 C24 C25 110.7(5) . . ?
N12 C25 N11 126.8(11) . . ?
N12 C25 C24 117.2(10) . . ?
N11 C25 C24 115.9(8) . . ?
N13 C26 O3 125.1(9) . . ?
N13 C26 C27 117.9(10) . . ?
O3 C26 C27 116.9(8) . . ?
N14 C27 C28 121.1(9) . . ?
N14 C27 C26 113.4(9) . . ?
C28 C27 C26 125.5(9) . . ?
C29 C28 C27 117.7(10) . . ?
C28 C29 C30 122.8(10) . . ?
C28 C29 Cl2 118.5(9) . . ?
C30 C29 Cl2 118.6(9) . . ?
C29 C30 C31 116.8(9) . . ?
N14 C31 C30 122.1(9) . . ?
N14 C31 C32 113.4(10) . . ?
C30 C31 C32 124.5(10) . . ?
N15 C32 O4 126.7(10) . . ?
N15 C32 C31 117.9(12) . . ?
O4 C32 C31 115.3(10) . . ?
N16 C33 N17 124.2(14) . . ?
N16 C33 C34 117.9(14) . . ?
N17 C33 C34 117.8(13) . . ?
C34 N18 C38 120.0 . . ?
C34 N18 Mn6 110.8(2) . . ?
C38 N18 Mn6 129.0(2) . . ?
N18 C34 C35 120.0 . . ?
N18 C34 C33 115.9(7) . . ?
C35 C34 C33 123.6(7) . . ?
C36 C35 C34 120.0 . . ?
C35 C36 C37 120.0 . . ?
C38 C37 C36 120.0 . . ?
C37 C38 N18 120.0 . . ?
C43 N19 C39 120.9 . . ?
C43 N19 Mn1 114.19(18) . . ?
C39 N19 Mn1 124.61(18) . . ?
N19 C39 C40 121.4 . . ?
C39 C40 C41 119.5 . . ?
C40 C41 C42 117.5 . . ?
C43 C42 C41 115.1 . . ?
N19 C43 C42 124.4 . . ?
N19 C43 C44 113.6(5) . . ?
C42 C43 C44 121.9(5) . . ?
N20 C44 N21 125.1(10) . . ?
N20 C44 C43 123.2(8) . . ?
N21 C44 C43 111.8(10) . . ?
N22 C45 O5 123.4(9) . . ?
N22 C45 C46 119.1(10) . . ?
O5 C45 C46 117.5(8) . . ?
N23 C46 C47 122.0(9) . . ?
N23 C46 C45 112.1(10) . . ?
C47 C46 C45 125.9(9) . . ?
C48 C47 C46 116.2(9) . . ?
C47 C48 C49 124.5(10) . . ?
C47 C48 Cl3 119.0(8) . . ?
C49 C48 Cl3 116.5(8) . . ?
C50 C49 C48 115.1(10) . . ?
C49 C50 N23 123.9(9) . . ?
C49 C50 C51 124.7(10) . . ?
N23 C50 C51 111.3(10) . . ?
O6 C51 N24 127.5(10) . . ?
O6 C51 C50 117.5(10) . . ?
N24 C51 C50 115.0(11) . . ?
N26 C52 N25 122.9(10) . . ?
N26 C52 C53 123.2(10) . . ?
N25 C52 C53 113.9(11) . . ?
C53 N27 C57 120.0 . . ?
C53 N27 Mn9 114.7(3) . . ?
C57 N27 Mn9 125.3(3) . . ?
N27 C53 C54 120.0 . . ?
N27 C53 C52 112.9(6) . . ?
C54 C53 C52 127.0(6) . . ?
C55 C54 C53 120.0 . . ?
C54 C55 C56 120.0 . . ?
C55 C56 C57 120.0 . . ?
C56 C57 N27 120.0 . . ?
C62 N28 C58 123.2 . . ?
C62 N28 Mn3 112.7(3) . . ?
C58 N28 Mn3 123.5(3) . . ?
N28 C58 C59 116.9 . . ?
C60 C59 C58 124.5 . . ?
C59 C60 C61 117.7 . . ?
C62 C61 C60 112.3 . . ?
N28 C62 C61 125.2 . . ?
N28 C62 C63 120.2(7) . . ?
C61 C62 C63 113.7(7) . . ?
N29 C63 N30 126.1(13) . . ?
N29 C63 C62 126.3(12) . . ?
N30 C63 C62 107.6(12) . . ?
N31 C64 O7 124.3(10) . . ?
N31 C64 C65 117.4(11) . . ?
O7 C64 C65 118.2(11) . . ?
C66 C65 N32 121.4(10) . . ?
C66 C65 C64 127.0(11) . . ?
N32 C65 C64 111.5(10) . . ?
C65 C66 C67 116.6(10) . . ?
C68 C67 C66 123.6(10) . . ?
C68 C67 Cl4 118.6(9) . . ?
C66 C67 Cl4 117.8(9) . . ?
C67 C68 C69 117.2(10) . . ?
N32 C69 C68 119.3(10) . . ?
N32 C69 C70 116.6(10) . . ?
C68 C69 C70 123.9(9) . . ?
N33 C70 O8 122.2(10) . . ?
N33 C70 C69 120.9(11) . . ?
O8 C70 C69 116.9(9) . . ?
N35 C71 N34 121.7(11) . . ?
N35 C71 C72 122.3(13) . . ?
N34 C71 C72 116.0(13) . . ?
C72 N36 C76 120.0 . . ?
C72 N36 Mn1 112.74(19) . . ?
C76 N36 Mn1 127.19(19) . . ?
C73 C72 N36 120.0 . . ?
C73 C72 C71 126.1(7) . . ?
N36 C72 C71 113.8(7) . . ?
C74 C73 C72 120.0 . . ?
C73 C74 C75 120.0 . . ?
C76 C75 C74 120.0 . . ?
C75 C76 N36 120.0 . . ?
C81 N37 C77 123.5 . . ?
C81 N37 Mn4 112.63(17) . . ?
C77 N37 Mn4 122.97(17) . . ?
N37 C77 C78 124.5 . . ?
C77 C78 C79 114.8 . . ?
C80 C79 C78 119.1 . . ?
C81 C80 C79 111.9 . . ?
N37 C81 C82 121.3(6) . . ?
N37 C81 C80 125.4 . . ?
C82 C81 C80 112.9(5) . . ?
N38 C82 N39 119.7(13) . . ?
N38 C82 C81 128.8(11) . . ?
N39 C82 C81 111.4(11) . . ?
O9 C83 N40 127.2(11) . . ?
O9 C83 C84 115.6(10) . . ?
N40 C83 C84 117.3(11) . . ?
N41 C84 C85 120.7(10) . . ?
N41 C84 C83 113.6(11) . . ?
C85 C84 C83 125.8(11) . . ?
C86 C85 C84 117.2(11) . . ?
C87 C86 C85 123.1(11) . . ?
C87 C86 Cl5 118.7(9) . . ?
C85 C86 Cl5 118.2(9) . . ?
C86 C87 C88 115.7(10) . . ?
N41 C88 C87 123.2(11) . . ?
N41 C88 C89 114.0(10) . . ?
C87 C88 C89 122.8(10) . . ?
N42 C89 O10 128.2(11) . . ?
N42 C89 C88 117.9(11) . . ?
O10 C89 C88 113.8(10) . . ?
N43 C90 N44 123.1(10) . . ?
N43 C90 C91 118.4(10) . . ?
N44 C90 C91 118.5(9) . . ?
C91 N45 C95 120.0 . . ?
C91 N45 Mn8 113.61(15) . . ?
C95 N45 Mn8 126.35(15) . . ?
C92 C91 N45 120.0 . . ?
C92 C91 C90 126.2(5) . . ?
N45 C91 C90 113.6(5) . . ?
C91 C92 C93 120.0 . . ?
C94 C93 C92 120.0 . . ?
C93 C94 C95 120.0 . . ?
C94 C95 N45 120.0 . . ?
C96 N46 C100 124.9 . . ?
C96 N46 Mn5 123.2(2) . . ?
C100 N46 Mn5 111.3(2) . . ?
N46 C96 C97 115.7 . . ?
C98 C97 C96 116.5 . . ?
C97 C98 C99 128.8 . . ?
C98 C99 C100 119.5 . . ?
N46 C100 C101 114.9(7) . . ?
N46 C100 C99 113.7 . . ?
C101 C100 C99 131.1(7) . . ?
N48 C101 N47 127.5(18) . . ?
N48 C101 C100 112.4(15) . . ?
N47 C101 C100 120.1(15) . . ?
O11 C102 N49 124.7(16) . . ?
O11 C102 C103 120.8(13) . . ?
N49 C102 C103 114.4(16) . . ?
N50 C103 C104 123.8(14) . . ?
N50 C103 C102 108.0(14) . . ?
C104 C103 C102 128.2(14) . . ?
C105 C104 C103 118.5(14) . . ?
C104 C105 C106 122.0(13) . . ?
C104 C105 Cl6 120.8(12) . . ?
C106 C105 Cl6 116.9(12) . . ?
C107 C106 C105 115.0(13) . . ?
N50 C107 C106 124.6(12) . . ?
N50 C107 C108 111.8(12) . . ?
C106 C107 C108 123.3(13) . . ?
N51 C108 O12 127.3(12) . . ?
N51 C108 C107 118.9(14) . . ?
O12 C108 C107 113.8(13) . . ?
N53 C109 N52 126.1(13) . . ?
N53 C109 C110 118.9(13) . . ?
N52 C109 C110 115.0(12) . . ?
C110 N54 C114 120.0 . . ?
C110 N54 Mn9 116.2(5) . . ?
C114 N54 Mn9 123.8(5) . . ?
C111 C110 N54 120.0 . . ?
C111 C110 C109 129.9(8) . . ?
N54 C110 C109 110.0(8) . . ?
C110 C111 C112 120.0 . . ?
C113 C112 C111 120.0 . . ?
C112 C113 C114 120.0 . . ?
C113 C114 N54 120.0 . . ?
C6 N3 N4 116.6(10) . . ?
C6 N3 Mn3 123.3(9) . . ?
N4 N3 Mn3 120.1(7) . . ?
C7 N4 N3 108.5(10) . . ?
C12 N5 C8 117.8(10) . . ?
C12 N5 Mn4 122.3(8) . . ?
C8 N5 Mn4 119.5(8) . . ?
C13 N6 N7 107.2(12) . . ?
C14 N7 N6 121.9(14) . . ?
C14 N7 Mn5 116.6(12) . . ?
N6 N7 Mn5 120.9(8) . . ?
C25 N12 N13 116.3(9) . . ?
C25 N12 Mn2 124.4(8) . . ?
N13 N12 Mn2 119.3(5) . . ?
C26 N13 N12 109.5(9) . . ?
C31 N14 C27 119.6(9) . . ?
C31 N14 Mn7 120.8(7) . . ?
C27 N14 Mn7 119.6(7) . . ?
C32 N15 N16 107.4(10) . . ?
C33 N16 N15 116.0(11) . . ?
C33 N16 Mn6 122.3(10) . . ?
N15 N16 Mn6 121.7(7) . . ?
C44 N21 N22 115.9(9) . . ?
C44 N21 Mn1 124.2(8) . . ?
N22 N21 Mn1 119.9(6) . . ?
C45 N22 N21 108.1(9) . . ?
C46 N23 C50 118.3(9) . . ?
C46 N23 Mn8 121.6(7) . . ?
C50 N23 Mn8 120.1(7) . . ?
C51 N24 N25 105.5(9) . . ?
C52 N25 N24 114.0(9) . . ?
C52 N25 Mn9 123.8(8) . . ?
N24 N25 Mn9 122.2(6) . . ?
C63 N30 N31 117.6(10) . . ?
C63 N30 Mn3 123.4(9) . . ?
N31 N30 Mn3 118.9(7) . . ?
C64 N31 N30 109.8(9) . . ?
C69 N32 C65 121.8(9) . . ?
C69 N32 Mn2 116.9(7) . . ?
C65 N32 Mn2 121.0(7) . . ?
C70 N33 N34 111.2(10) . . ?
C71 N34 N33 118.5(10) . . ?
C71 N34 Mn1 120.6(9) . . ?
N33 N34 Mn1 120.9(7) . . ?
C82 N39 N40 119.0(11) . . ?
C82 N39 Mn4 123.3(9) . . ?
N40 N39 Mn4 117.8(7) . . ?
C83 N40 N39 109.3(10) . . ?
C88 N41 C84 120.1(10) . . ?
C88 N41 Mn7 120.2(7) . . ?
C84 N41 Mn7 119.7(8) . . ?
C89 N42 N43 108.5(10) . . ?
C90 N43 N42 118.2(9) . . ?
C90 N43 Mn8 122.3(8) . . ?
N42 N43 Mn8 119.6(7) . . ?
C101 N48 N49 111.4(14) . . ?
C101 N48 Mn5 126.3(13) . . ?
N49 N48 Mn5 121.8(9) . . ?
C102 N49 N48 106.2(13) . . ?
C103 N50 C107 115.6(12) . . ?
C103 N50 Mn6 123.1(10) . . ?
C107 N50 Mn6 121.2(8) . . ?
C108 N51 N52 106.3(11) . . ?
C109 N52 N51 116.4(11) . . ?
C109 N52 Mn9 122.7(10) . . ?
N51 N52 Mn9 120.9(8) . . ?
C7 O1 Mn3 109.9(7) . . ?
C7 O1 Mn4 118.7(7) . . ?
Mn3 O1 Mn4 131.3(4) . . ?
C13 O2 Mn5 112.3(7) . . ?
C13 O2 Mn4 115.5(7) . . ?
Mn5 O2 Mn4 132.0(5) . . ?
C26 O3 Mn2 112.4(5) . . ?
C26 O3 Mn7 118.5(6) . . ?
Mn2 O3 Mn7 128.9(4) . . ?
C32 O4 Mn6 110.3(6) . . ?
C32 O4 Mn7 119.8(6) . . ?
Mn6 O4 Mn7 129.1(4) . . ?
C45 O5 Mn1 111.6(5) . . ?
C45 O5 Mn8 115.7(5) . . ?
Mn1 O5 Mn8 132.3(4) . . ?
C51 O6 Mn9 110.0(6) . . ?
C51 O6 Mn8 116.9(6) . . ?
Mn9 O6 Mn8 133.1(4) . . ?
C64 O7 Mn3 109.9(6) . . ?
C64 O7 Mn2 116.8(7) . . ?
Mn3 O7 Mn2 133.3(4) . . ?
C70 O8 Mn1 110.5(6) . . ?
C70 O8 Mn2 114.7(6) . . ?
Mn1 O8 Mn2 134.8(4) . . ?
C83 O9 Mn4 111.7(6) . . ?
C83 O9 Mn7 119.9(7) . . ?
Mn4 O9 Mn7 128.5(4) . . ?
C89 O10 Mn8 110.2(7) . . ?
C89 O10 Mn7 120.4(7) . . ?
Mn8 O10 Mn7 129.2(4) . . ?
C102 O11 Mn5 111.2(9) . . ?
C102 O11 Mn6 114.7(9) . . ?
Mn5 O11 Mn6 133.9(5) . . ?
C108 O12 Mn9 108.1(8) . . ?
C108 O12 Mn6 118.7(8) . . ?
Mn9 O12 Mn6 133.1(5) . . ?
O21 Cl20 O23 111.6(5) . . ?
O21 Cl20 O20 109.8(5) . . ?
O23 Cl20 O20 108.4(5) . . ?
O21 Cl20 O22 110.8(5) . . ?
O23 Cl20 O22 107.7(5) . . ?
O20 Cl20 O22 108.4(5) . . ?
O26 Cl21 O25 117.3(9) . . ?
O26 Cl21 O27 113.0(9) . . ?
O25 Cl21 O27 109.3(6) . . ?
O26 Cl21 O24 100.7(10) . . ?
O25 Cl21 O24 108.5(7) . . ?
O27 Cl21 O24 107.1(7) . . ?
O26 Cl21 O26 33.0(11) . . ?
O25 Cl21 O26 100.5(10) . . ?
O27 Cl21 O26 96.0(11) . . ?
O24 Cl21 O26 133.6(12) . . ?
O28 Cl22 O31 108.2(10) . . ?
O28 Cl22 O28 42.6(16) . . ?
O31 Cl22 O28 144.1(18) . . ?
O28 Cl22 O29 107.4(9) . . ?
O31 Cl22 O29 109.3(7) . . ?
O28 Cl22 O29 101.3(16) . . ?
O28 Cl22 O30 117.1(10) . . ?
O31 Cl22 O30 106.9(8) . . ?
O28 Cl22 O30 80.3(17) . . ?
O29 Cl22 O30 107.7(8) . . ?
O35 Cl23 O33 105.1(16) . . ?
O35 Cl23 O34 101.6(13) . . ?
O33 Cl23 O34 115.8(12) . . ?
O35 Cl23 O35 28.0(10) . . ?
O33 Cl23 O35 126.1(13) . . ?
O34 Cl23 O35 75.5(9) . . ?
O35 Cl23 O32 124.9(14) . . ?
O33 Cl23 O32 106.2(11) . . ?
O34 Cl23 O32 103.8(11) . . ?
O35 Cl23 O32 122.6(11) . . ?
O39 Cl24 O37 87(3) . . ?
O39 Cl24 O39 64(2) . . ?
O37 Cl24 O39 101.3(19) . . ?
O39 Cl24 O38 136(2) . . ?
O37 Cl24 O38 136.6(19) . . ?
O39 Cl24 O38 101.4(14) . . ?
O39 Cl24 O36 65(2) . . ?
O37 Cl24 O36 107.1(16) . . ?
O39 Cl24 O36 119.3(12) . . ?
O38 Cl24 O36 93.1(14) . . ?
O39 Cl24 O37 135(3) . . ?
O37 Cl24 O37 54.3(18) . . ?
O39 Cl24 O37 137.6(17) . . ?
O38 Cl24 O37 84.5(16) . . ?
O36 Cl24 O37 102.1(15) . . ?
O43 Cl25 O40 108(3) . . ?
O43 Cl25 O42 109(2) . . ?
O40 Cl25 O42 122.4(17) . . ?
O43 Cl25 O41 116(3) . . ?
O40 Cl25 O41 99.7(12) . . ?
O42 Cl25 O41 102.3(13) . . ?
O46 Cl26 O44 111.6(19) . . ?
O46 Cl26 O47 107.3(16) . . ?
O44 Cl26 O47 125(3) . . ?
O46 Cl26 O45 104.6(15) . . ?
O44 Cl26 O45 102.7(19) . . ?
O47 Cl26 O45 103.6(18) . . ?

loop_
_geom_bond_atom_site_label_1
_geom_bond_atom_site_label_2
_geom_bond_distance
_geom_bond_site_symmetry_2
_geom_bond_publ_flag
Mn1 N21 1.938(8) . ?
Mn1 N34 1.975(9) . ?
Mn1 O5 2.053(6) . ?
Mn1 O8 2.103(7) . ?
Mn1 N36 2.166(5) . ?
Mn1 N19 2.181(4) . ?
Mn2 N12 2.092(8) . ?
Mn2 O3 2.134(7) . ?
Mn2 N32 2.182(8) . ?
Mn2 O7 2.216(7) . ?
Mn2 O8 2.238(6) . ?
Mn2 N10 2.275(4) . ?
Mn3 N30 1.992(9) . ?
Mn3 N3 2.009(9) . ?
Mn3 O7 2.088(7) . ?
Mn3 O1 2.141(7) . ?
Mn3 N28 2.170(7) . ?
Mn3 N1 2.213(6) . ?
Mn4 N39 2.128(10) . ?
Mn4 O9 2.150(7) . ?
Mn4 N5 2.169(10) . ?
Mn4 O2 2.239(8) . ?
Mn4 O1 2.241(7) . ?
Mn4 N37 2.350(4) . ?
Mn5 N48 1.978(13) . ?
Mn5 N7 1.985(11) . ?
Mn5 O2 2.066(7) . ?
Mn5 O11 2.115(9) . ?
Mn5 N9 2.187(5) . ?
Mn5 N46 2.218(5) . ?
Mn6 N16 2.111(10) . ?
Mn6 N50 2.134(10) . ?
Mn6 O4 2.161(6) . ?
Mn6 O11 2.218(8) . ?
Mn6 O12 2.220(8) . ?
Mn6 N18 2.407(4) . ?
Mn7 N41 2.216(9) . ?
Mn7 O4 2.221(7) . ?
Mn7 O10 2.222(7) . ?
Mn7 O9 2.226(7) . ?
Mn7 N14 2.230(8) . ?
Mn7 O3 2.250(6) . ?
Mn8 N43 2.116(9) . ?
Mn8 N23 2.156(8) . ?
Mn8 O10 2.159(7) . ?
Mn8 O6 2.215(6) . ?
Mn8 O5 2.241(6) . ?
Mn8 N45 2.331(4) . ?
Mn9 N52 1.956(11) . ?
Mn9 N25 1.981(9) . ?
Mn9 O12 2.043(7) . ?
Mn9 N54 2.106(6) . ?
Mn9 O6 2.137(7) . ?
Mn9 N27 2.192(4) . ?
N1 C1 1.3900 . ?
N1 C5 1.3900 . ?
C1 C2 1.3900 . ?
C2 C3 1.3900 . ?
C3 C4 1.3900 . ?
C4 C5 1.3900 . ?
C5 C6 1.451(13) . ?
C6 N2 1.267(13) . ?
C6 N3 1.303(12) . ?
C7 N4 1.262(12) . ?
C7 O1 1.276(12) . ?
C7 C8 1.523(16) . ?
C8 C9 1.379(16) . ?
C8 N5 1.375(12) . ?
C9 C10 1.383(16) . ?
C10 C11 1.341(14) . ?
C10 Cl1 1.752(13) . ?
C11 C12 1.354(15) . ?
C12 N5 1.374(14) . ?
C12 C13 1.495(17) . ?
C13 O2 1.306(16) . ?
C13 N6 1.323(15) . ?
C14 N7 1.321(17) . ?
C14 N8 1.37(2) . ?
C14 C15 1.39(2) . ?
N9 C15 1.3900 . ?
N9 C19 1.3900 . ?
C15 C16 1.3900 . ?
C16 C17 1.3900 . ?
C17 C18 1.3900 . ?
C18 C19 1.3900 . ?
N10 C20 1.3737 . ?
N10 C24 1.4619 . ?
C20 C21 1.3469 . ?
C21 C22 1.4476 . ?
C22 C23 1.4783 . ?
C23 C24 1.3452 . ?
C24 C25 1.481(13) . ?
C25 N12 1.293(11) . ?
C25 N11 1.352(13) . ?
C26 N13 1.272(11) . ?
C26 O3 1.329(12) . ?
C26 C27 1.477(14) . ?
C27 N14 1.366(11) . ?
C27 C28 1.378(13) . ?
C28 C29 1.353(13) . ?
C29 C30 1.376(14) . ?
C29 Cl2 1.743(11) . ?
C30 C31 1.383(14) . ?
C31 N14 1.329(12) . ?
C31 C32 1.478(14) . ?
C32 N15 1.308(13) . ?
C32 O4 1.335(13) . ?
C33 N16 1.325(15) . ?
C33 N17 1.335(18) . ?
C33 C34 1.470(15) . ?
N18 C34 1.3900 . ?
N18 C38 1.3900 . ?
C34 C35 1.3900 . ?
C35 C36 1.3900 . ?
C36 C37 1.3900 . ?
C37 C38 1.3900 . ?
N19 C43 1.3386 . ?
N19 C39 1.3519 . ?
C39 C40 1.3654 . ?
C40 C41 1.4219 . ?
C41 C42 1.5108 . ?
C42 C43 1.3669 . ?
C43 C44 1.521(12) . ?
C44 N20 1.299(13) . ?
C44 N21 1.332(12) . ?
C45 N22 1.303(12) . ?
C45 O5 1.311(11) . ?
C45 C46 1.482(14) . ?
C46 N23 1.324(11) . ?
C46 C47 1.411(14) . ?
C47 C48 1.323(12) . ?
C48 C49 1.388(13) . ?
C48 Cl3 1.765(10) . ?
C49 C50 1.351(14) . ?
C50 N23 1.355(11) . ?
C50 C51 1.526(15) . ?
C51 O6 1.295(13) . ?
C51 N24 1.307(13) . ?
C52 N26 1.329(14) . ?
C52 N25 1.344(13) . ?
C52 C53 1.445(12) . ?
N27 C53 1.3900 . ?
N27 C57 1.3900 . ?
C53 C54 1.3900 . ?
C54 C55 1.3900 . ?
C55 C56 1.3900 . ?
C56 C57 1.3900 . ?
N28 C62 1.2515 . ?
N28 C58 1.3357 . ?
C58 C59 1.3764 . ?
C59 C60 1.3442 . ?
C60 C61 1.4771 . ?
C61 C62 1.4392 . ?
C62 C63 1.525(15) . ?
C63 N29 1.274(16) . ?
C63 N30 1.327(15) . ?
C64 N31 1.294(13) . ?
C64 O7 1.343(12) . ?
C64 C65 1.462(14) . ?
C65 C66 1.333(13) . ?
C65 N32 1.363(12) . ?
C66 C67 1.399(13) . ?
C67 C68 1.353(14) . ?
C67 Cl4 1.765(10) . ?
C68 C69 1.395(14) . ?
C69 N32 1.343(11) . ?
C69 C70 1.443(14) . ?
C70 N33 1.278(12) . ?
C70 O8 1.352(12) . ?
C71 N35 1.327(15) . ?
C71 N34 1.330(15) . ?
C71 C72 1.427(14) . ?
N36 C72 1.3900 . ?
N36 C76 1.3900 . ?
C72 C73 1.3900 . ?
C73 C74 1.3900 . ?
C74 C75 1.3900 . ?
C75 C76 1.3900 . ?
N37 C81 1.2501 . ?
N37 C77 1.2963 . ?
C77 C78 1.3760 . ?
C78 C79 1.5126 . ?
C79 C80 1.4874 . ?
C80 C81 1.4602 . ?
C81 C82 1.466(16) . ?
C82 N38 1.307(15) . ?
C82 N39 1.323(14) . ?
C83 O9 1.295(12) . ?
C83 N40 1.306(13) . ?
C83 C84 1.487(15) . ?
C84 N41 1.340(12) . ?
C84 C85 1.382(14) . ?
C85 C86 1.376(14) . ?
C86 C87 1.366(14) . ?
C86 Cl5 1.773(11) . ?
C87 C88 1.369(14) . ?
C88 N41 1.332(12) . ?
C88 C89 1.510(15) . ?
C89 N42 1.274(13) . ?
C89 O10 1.324(13) . ?
C90 N43 1.302(12) . ?
C90 N44 1.342(13) . ?
C90 C91 1.431(12) . ?
N45 C91 1.3900 . ?
N45 C95 1.3900 . ?
C91 C92 1.3900 . ?
C92 C93 1.3900 . ?
C93 C94 1.3900 . ?
C94 C95 1.3900 . ?
N46 C96 1.3990 . ?
N46 C100 1.4185 . ?
C96 C97 1.5248 . ?
C97 C98 1.2854 . ?
C98 C99 1.3450 . ?
C99 C100 1.4767 . ?
C100 C101 1.461(19) . ?
C101 N48 1.295(17) . ?
C101 N47 1.298(18) . ?
C102 O11 1.298(17) . ?
C102 N49 1.370(16) . ?
C102 C103 1.50(2) . ?
C103 N50 1.347(14) . ?
C103 C104 1.380(18) . ?
C104 C105 1.343(17) . ?
C105 C106 1.416(16) . ?
C105 Cl6 1.712(14) . ?
C106 C107 1.382(16) . ?
C107 N50 1.383(15) . ?
C107 C108 1.563(17) . ?
C108 N51 1.274(16) . ?
C108 O12 1.340(15) . ?
C109 N53 1.279(15) . ?
C109 N52 1.295(15) . ?
C109 C110 1.477(14) . ?
N54 C110 1.3900 . ?
N54 C114 1.3900 . ?
C110 C111 1.3900 . ?
C111 C112 1.3900 . ?
C112 C113 1.3900 . ?
C113 C114 1.3900 . ?
N3 N4 1.380(12) . ?
N6 N7 1.374(14) . ?
N12 N13 1.395(11) . ?
N15 N16 1.353(12) . ?
N21 N22 1.403(11) . ?
N24 N25 1.413(11) . ?
N30 N31 1.387(11) . ?
N33 N34 1.347(11) . ?
N39 N40 1.391(12) . ?
N42 N43 1.376(11) . ?
N48 N49 1.405(15) . ?
N51 N52 1.364(12) . ?
Cl20 O21 1.422(8) . ?
Cl20 O23 1.426(8) . ?
Cl20 O20 1.449(10) . ?
Cl20 O22 1.446(7) . ?
Cl21 O26 1.377(15) . ?
Cl21 O25 1.406(9) . ?
Cl21 O27 1.411(10) . ?
Cl21 O24 1.433(12) . ?
Cl21 O26 1.52(2) . ?
Cl22 O28 1.400(15) . ?
Cl22 O31 1.420(13) . ?
Cl22 O28 1.44(3) . ?
Cl22 O29 1.458(11) . ?
Cl22 O30 1.474(14) . ?
Cl23 O35 1.42(2) . ?
Cl23 O33 1.586(17) . ?
Cl23 O34 1.683(16) . ?
Cl23 O35 1.680(17) . ?
Cl23 O32 1.700(15) . ?
Cl24 O39 1.42(3) . ?
Cl24 O37 1.45(3) . ?
Cl24 O39 1.455(19) . ?
Cl24 O38 1.45(2) . ?
Cl24 O36 1.547(18) . ?
Cl24 O37 1.56(3) . ?
Cl25 O43 1.40(3) . ?
Cl25 O40 1.539(18) . ?
Cl25 O42 1.58(2) . ?
Cl25 O41 1.663(16) . ?
Cl26 O46 1.461(19) . ?
Cl26 O44 1.51(3) . ?
Cl26 O47 1.52(3) . ?
Cl26 O45 1.59(2) . ?
